data_7126990
loop_
_publ_author_name
'Moutier, F.'
'Khalil, A. M.'
'Baudron, S. A.'
'Lescop, C.'

_publ_section_title
;
 Gleaned snapshots on the road to coordination polymers: heterometallic
 architectures based on Cu(I) metallaclips and 2,2'-bis-dipyrrin
 metalloligands.
;
_journal_issue 72
_journal_name_full 'Chemical communications (Cambridge, England)'
_journal_page_first 10501
_journal_page_last 10504
_journal_paper_doi 10.1039/d0cc04862c
_journal_volume 56
_journal_year 2020
_chemical_formula_moiety 'C228 H160 Cl0 Cu4 F24 N24 Ni4 P12'
_chemical_formula_sum 'C228 H160 Cl0 Cu4 F24 N24 Ni4 P12'
_chemical_formula_weight 4552.44
_space_group_IT_number 2
_space_group_name_Hall '-P 1'
_space_group_name_H-M_alt 'P -1'
_symmetry_cell_setting triclinic
_symmetry_space_group_name_H-M 'P -1'
_atom_sites_solution_hydrogens geom
_atom_sites_solution_primary direct
_atom_sites_solution_secondary difmap
_audit_creation_method SHELXL-97
_audit_update_record
;
2020-07-01 deposited with the CCDC.	2020-07-31 downloaded from the CCDC.
;
_cell_angle_alpha 73.564(4)
_cell_angle_beta 86.988(4)
_cell_angle_gamma 72.007(4)
_cell_formula_units_Z 2
_cell_length_a 18.207(2)
_cell_length_b 26.995(4)
_cell_length_c 28.766(4)
_cell_measurement_reflns_used 9356
_cell_measurement_temperature 150(2)
_cell_measurement_theta_max 26.55
_cell_measurement_theta_min 2.38
_cell_volume 12888(3)
_computing_structure_refinement 'SHELXL-97 (Sheldrick, 1997)'
_computing_structure_solution 'SHELXS-97 (Sheldrick, 1990)'
_diffrn_ambient_temperature 150(2)
_diffrn_measured_fraction_theta_full 0.991
_diffrn_measured_fraction_theta_max 0.991
_diffrn_measurement_device_type CCD
_diffrn_measurement_method none
_diffrn_radiation_monochromator graphite
_diffrn_radiation_source 'fine-focus sealed tube'
_diffrn_radiation_type MoK\a
_diffrn_radiation_wavelength 0.71073
_diffrn_reflns_av_R_equivalents 0.1002
_diffrn_reflns_av_sigmaI/netI 0.0912
_diffrn_reflns_limit_h_max 23
_diffrn_reflns_limit_h_min -23
_diffrn_reflns_limit_k_max 35
_diffrn_reflns_limit_k_min -35
_diffrn_reflns_limit_l_max 37
_diffrn_reflns_limit_l_min -37
_diffrn_reflns_number 299483
_diffrn_reflns_theta_full 27.57
_diffrn_reflns_theta_max 27.57
_diffrn_reflns_theta_min 2.02
_diffrn_standards_decay_% none
_exptl_absorpt_coefficient_mu 0.750
_exptl_absorpt_correction_type none
_exptl_crystal_colour black
_exptl_crystal_density_diffrn 1.173
_exptl_crystal_density_method 'not measured'
_exptl_crystal_description rod
_exptl_crystal_F_000 4640
_exptl_crystal_size_max 0.21
_exptl_crystal_size_mid 0.10
_exptl_crystal_size_min 0.08
_refine_diff_density_max 2.334
_refine_diff_density_min -0.963
_refine_diff_density_rms 0.158
_refine_ls_extinction_method none
_refine_ls_goodness_of_fit_ref 1.008
_refine_ls_hydrogen_treatment mixed
_refine_ls_matrix_type full
_refine_ls_number_parameters 2665
_refine_ls_number_reflns 59120
_refine_ls_number_restraints 0
_refine_ls_restrained_S_all 1.008
_refine_ls_R_factor_all 0.1331
_refine_ls_R_factor_gt 0.0946
_refine_ls_shift/su_max 0.001
_refine_ls_shift/su_mean 0.000
_refine_ls_structure_factor_coef Fsqd
_refine_ls_weighting_details 'calc w=1/[\s^2^(Fo^2^)+(0.1972P)^2^+0.0000P] where P=(Fo^2^+2Fc^2^)/3'
_refine_ls_weighting_scheme calc
_refine_ls_wR_factor_gt 0.2674
_refine_ls_wR_factor_ref 0.2957
_reflns_number_gt 34792
_reflns_number_total 59120
_reflns_threshold_expression >2sigma(I)
_cod_data_source_file d0cc04862c2.cif
_cod_data_source_block sq
_cod_depositor_comments 'Adding full bibliography for 7126989--7126992.cif.'
_cod_original_sg_symbol_H-M P-1
_cod_database_code 7126990

loop_
_symmetry_equiv_pos_as_xyz
'x, y, z'
'-x, -y, -z'

loop_
_atom_site_label
_atom_site_type_symbol
_atom_site_fract_x
_atom_site_fract_y
_atom_site_fract_z
_atom_site_U_iso_or_equiv
_atom_site_adp_type
_atom_site_occupancy
_atom_site_symmetry_multiplicity
_atom_site_calc_flag
_atom_site_refinement_flags
_atom_site_disorder_assembly
_atom_site_disorder_group
C1 C 0.6226(3) 0.2577(2) 0.2106(2) 0.0352(12) Uani 1 1 d . . .
C2 C 0.6751(4) 0.2843(3) 0.1879(3) 0.0501(16) Uani 1 1 d . . .
H2 H 0.7056 0.2950 0.2057 0.060 Uiso 1 1 calc R . .
C3 C 0.6803(5) 0.2940(3) 0.1388(3) 0.067(2) Uani 1 1 d . . .
H3 H 0.7161 0.3109 0.1235 0.080 Uiso 1 1 calc R . .
C4 C 0.6374(5) 0.2808(4) 0.1120(3) 0.070(3) Uani 1 1 d . . .
H4 H 0.6427 0.2893 0.0786 0.084 Uiso 1 1 calc R . .
C5 C 0.5843(5) 0.2547(3) 0.1326(3) 0.060(2) Uani 1 1 d . . .
H5 H 0.5556 0.2442 0.1136 0.072 Uiso 1 1 calc R . .
C6 C 0.5746(4) 0.2442(2) 0.1830(2) 0.0414(14) Uani 1 1 d . . .
H6 H 0.5372 0.2287 0.1976 0.050 Uiso 1 1 calc R . .
C7 C 0.7012(3) 0.2362(2) 0.3016(2) 0.0350(12) Uani 1 1 d . . .
C8 C 0.7678(4) 0.2036(3) 0.2875(3) 0.0447(15) Uani 1 1 d . . .
H8 H 0.7645 0.1879 0.2632 0.054 Uiso 1 1 calc R . .
C9 C 0.8388(4) 0.1937(3) 0.3084(3) 0.0529(17) Uani 1 1 d . . .
H9 H 0.8829 0.1715 0.2983 0.063 Uiso 1 1 calc R . .
C10 C 0.8442(4) 0.2163(3) 0.3438(3) 0.060(2) Uani 1 1 d . . .
H10 H 0.8924 0.2108 0.3572 0.072 Uiso 1 1 calc R . .
C11 C 0.7788(5) 0.2477(3) 0.3603(4) 0.069(2) Uani 1 1 d . . .
H11 H 0.7823 0.2620 0.3857 0.083 Uiso 1 1 calc R . .
C12 C 0.7073(4) 0.2574(3) 0.3382(3) 0.0518(18) Uani 1 1 d . . .
H12 H 0.6630 0.2788 0.3487 0.062 Uiso 1 1 calc R . .
C13 C 0.5829(3) 0.1852(2) 0.29882(19) 0.0268(10) Uani 1 1 d . . .
H13A H 0.6280 0.1551 0.2973 0.032 Uiso 1 1 calc R . .
H13B H 0.5417 0.1852 0.2787 0.032 Uiso 1 1 calc R . .
C14 C 0.5256(3) 0.1140(2) 0.3766(2) 0.0318(11) Uani 1 1 d . . .
C15 C 0.4723(4) 0.1086(3) 0.3478(3) 0.0437(14) Uani 1 1 d . . .
H15 H 0.4543 0.1357 0.3191 0.052 Uiso 1 1 calc R . .
C16 C 0.4445(5) 0.0649(3) 0.3597(4) 0.066(2) Uani 1 1 d . . .
H16 H 0.4103 0.0609 0.3393 0.080 Uiso 1 1 calc R . .
C17 C 0.4721(5) 0.0252(3) 0.4065(4) 0.067(2) Uani 1 1 d . . .
H17 H 0.4529 -0.0041 0.4168 0.081 Uiso 1 1 calc R . .
C18 C 0.5237(5) 0.0296(3) 0.4346(3) 0.0535(18) Uani 1 1 d . . .
H18 H 0.5406 0.0035 0.4640 0.064 Uiso 1 1 calc R . .
C19 C 0.5525(4) 0.0735(3) 0.4199(2) 0.0436(14) Uani 1 1 d . . .
H19 H 0.5901 0.0758 0.4391 0.052 Uiso 1 1 calc R . .
C20 C 0.6407(3) 0.1566(2) 0.3976(2) 0.0335(12) Uani 1 1 d . . .
C21 C 0.6393(4) 0.1773(3) 0.4372(2) 0.0471(15) Uani 1 1 d . . .
H21 H 0.5943 0.2017 0.4439 0.057 Uiso 1 1 calc R . .
C22 C 0.7047(4) 0.1611(4) 0.4661(3) 0.067(2) Uani 1 1 d . . .
H22 H 0.7037 0.1755 0.4920 0.080 Uiso 1 1 calc R . .
C23 C 0.7715(5) 0.1245(4) 0.4580(3) 0.067(2) Uani 1 1 d . . .
H23 H 0.8148 0.1144 0.4783 0.081 Uiso 1 1 calc R . .
C24 C 0.7748(4) 0.1024(3) 0.4196(3) 0.0558(18) Uani 1 1 d . . .
H24 H 0.8198 0.0769 0.4144 0.067 Uiso 1 1 calc R . .
C25 C 0.7097(4) 0.1190(3) 0.3891(2) 0.0417(14) Uani 1 1 d . . .
H25 H 0.7117 0.1052 0.3628 0.050 Uiso 1 1 calc R . .
C31 C 0.5772(3) 0.4080(2) 0.3162(2) 0.0306(11) Uani 1 1 d . . .
C32 C 0.6445(3) 0.3866(2) 0.3465(2) 0.0343(12) Uani 1 1 d . . .
H32 H 0.6482 0.3580 0.3744 0.041 Uiso 1 1 calc R . .
C33 C 0.7053(4) 0.4081(3) 0.3349(2) 0.0417(14) Uani 1 1 d . . .
H33 H 0.7504 0.3933 0.3543 0.050 Uiso 1 1 calc R . .
C34 C 0.6987(4) 0.4504(3) 0.2953(2) 0.0466(15) Uani 1 1 d . . .
H34 H 0.7392 0.4652 0.2882 0.056 Uiso 1 1 calc R . .
C35 C 0.6336(4) 0.4725(3) 0.2650(2) 0.0510(17) Uani 1 1 d . . .
H35 H 0.6305 0.5017 0.2378 0.061 Uiso 1 1 calc R . .
C36 C 0.5723(4) 0.4507(3) 0.2753(2) 0.0446(15) Uani 1 1 d . . .
H36 H 0.5285 0.4650 0.2547 0.054 Uiso 1 1 calc R . .
C37 C 0.4115(3) 0.4361(2) 0.31805(19) 0.0295(11) Uani 1 1 d . . .
C38 C 0.4083(4) 0.4826(2) 0.3311(2) 0.0340(12) Uani 1 1 d . . .
H38 H 0.4527 0.4862 0.3426 0.041 Uiso 1 1 calc R . .
C39 C 0.3391(4) 0.5234(2) 0.3269(2) 0.0434(15) Uani 1 1 d . . .
H39 H 0.3371 0.5546 0.3353 0.052 Uiso 1 1 calc R . .
C40 C 0.2735(4) 0.5187(3) 0.3104(3) 0.0456(15) Uani 1 1 d . . .
H40 H 0.2272 0.5466 0.3076 0.055 Uiso 1 1 calc R . .
C41 C 0.2756(4) 0.4725(3) 0.2979(3) 0.0484(16) Uani 1 1 d . . .
H41 H 0.2303 0.4693 0.2874 0.058 Uiso 1 1 calc R . .
C42 C 0.3447(3) 0.4306(2) 0.3008(2) 0.0326(12) Uani 1 1 d . . .
H42 H 0.3464 0.4000 0.2915 0.039 Uiso 1 1 calc R . .
C43 C 0.5048(3) 0.3475(2) 0.39320(18) 0.0284(11) Uani 1 1 d . . .
H43A H 0.5576 0.3249 0.4025 0.034 Uiso 1 1 calc R . .
H43B H 0.4930 0.3761 0.4091 0.034 Uiso 1 1 calc R . .
C44 C 0.3436(3) 0.3527(2) 0.41411(18) 0.0255(10) Uani 1 1 d . . .
C45 C 0.3278(3) 0.4021(2) 0.4254(2) 0.0349(12) Uani 1 1 d . . .
H45 H 0.3682 0.4128 0.4335 0.042 Uiso 1 1 calc R . .
C46 C 0.2527(4) 0.4351(3) 0.4246(2) 0.0432(14) Uani 1 1 d . . .
H46 H 0.2433 0.4684 0.4309 0.052 Uiso 1 1 calc R . .
C47 C 0.1909(4) 0.4193(2) 0.4144(3) 0.0442(15) Uani 1 1 d . . .
H47 H 0.1403 0.4410 0.4153 0.053 Uiso 1 1 calc R . .
C48 C 0.2062(4) 0.3702(3) 0.4026(2) 0.0431(14) Uani 1 1 d . . .
H48 H 0.1655 0.3596 0.3950 0.052 Uiso 1 1 calc R . .
C49 C 0.2802(3) 0.3379(2) 0.4023(2) 0.0353(12) Uani 1 1 d . . .
H49 H 0.2893 0.3056 0.3942 0.042 Uiso 1 1 calc R . .
C50 C 0.4651(3) 0.2814(2) 0.48047(19) 0.0292(11) Uani 1 1 d . . .
C51 C 0.4094(4) 0.2693(2) 0.5124(2) 0.0392(13) Uani 1 1 d . . .
H51 H 0.3599 0.2753 0.5006 0.047 Uiso 1 1 calc R . .
C52 C 0.4263(5) 0.2486(3) 0.5617(2) 0.0499(17) Uani 1 1 d . . .
H52 H 0.3886 0.2406 0.5830 0.060 Uiso 1 1 calc R . .
C53 C 0.5003(5) 0.2399(2) 0.5793(2) 0.0482(17) Uani 1 1 d . . .
H53 H 0.5128 0.2253 0.6123 0.058 Uiso 1 1 calc R . .
C54 C 0.5550(4) 0.2529(2) 0.5475(2) 0.0437(15) Uani 1 1 d . . .
H54 H 0.6038 0.2483 0.5595 0.052 Uiso 1 1 calc R . .
C55 C 0.5389(4) 0.2724(2) 0.4987(2) 0.0383(13) Uani 1 1 d . . .
H55 H 0.5772 0.2797 0.4777 0.046 Uiso 1 1 calc R . .
C101 C 0.3380(3) 0.0991(2) 0.8878(2) 0.0334(12) Uani 1 1 d . . .
C102 C 0.3600(4) 0.0604(2) 0.9319(2) 0.0391(13) Uani 1 1 d . . .
H102 H 0.3240 0.0575 0.9559 0.047 Uiso 1 1 calc R . .
C103 C 0.4351(4) 0.0260(3) 0.9409(3) 0.0459(15) Uani 1 1 d . . .
H103 H 0.4494 0.0002 0.9708 0.055 Uiso 1 1 calc R . .
C104 C 0.4890(4) 0.0303(3) 0.9050(3) 0.0496(16) Uani 1 1 d . . .
H104 H 0.5397 0.0076 0.9108 0.060 Uiso 1 1 calc R . .
C105 C 0.4664(4) 0.0689(3) 0.8603(3) 0.0544(18) Uani 1 1 d . . .
H105 H 0.5017 0.0715 0.8359 0.065 Uiso 1 1 calc R . .
C106 C 0.3926(4) 0.1028(3) 0.8524(2) 0.0406(14) Uani 1 1 d . . .
H106 H 0.3784 0.1291 0.8228 0.049 Uiso 1 1 calc R . .
C107 C 0.1782(3) 0.1218(2) 0.91790(19) 0.0313(11) Uani 1 1 d . . .
C108 C 0.1809(4) 0.0684(3) 0.9245(2) 0.0393(13) Uani 1 1 d . . .
H108 H 0.2184 0.0469 0.9092 0.047 Uiso 1 1 calc R . .
C109 C 0.1293(5) 0.0463(3) 0.9531(2) 0.0513(17) Uani 1 1 d . . .
H109 H 0.1339 0.0098 0.9585 0.062 Uiso 1 1 calc R . .
C110 C 0.0708(5) 0.0791(3) 0.9734(3) 0.0549(18) Uani 1 1 d . . .
H110 H 0.0334 0.0655 0.9910 0.066 Uiso 1 1 calc R . .
C111 C 0.0682(4) 0.1334(3) 0.9675(2) 0.0499(17) Uani 1 1 d . . .
H111 H 0.0297 0.1554 0.9818 0.060 Uiso 1 1 calc R . .
C112 C 0.1230(4) 0.1538(3) 0.9403(2) 0.0394(14) Uani 1 1 d . . .
H112 H 0.1223 0.1892 0.9373 0.047 Uiso 1 1 calc R . .
C113 C 0.2079(3) 0.1560(2) 0.81716(19) 0.0278(10) Uani 1 1 d . . .
H11A H 0.2486 0.1577 0.7942 0.033 Uiso 1 1 calc R . .
H11B H 0.1943 0.1234 0.8191 0.033 Uiso 1 1 calc R . .
C114 C 0.0419(3) 0.1995(2) 0.8276(2) 0.0350(12) Uani 1 1 d . . .
C115 C 0.0301(4) 0.1494(2) 0.8353(2) 0.0387(13) Uani 1 1 d . . .
H115 H 0.0657 0.1222 0.8247 0.046 Uiso 1 1 calc R . .
C116 C -0.0353(4) 0.1399(3) 0.8590(3) 0.0479(16) Uani 1 1 d . . .
H116 H -0.0422 0.1060 0.8653 0.057 Uiso 1 1 calc R . .
C117 C -0.0889(4) 0.1803(3) 0.8729(3) 0.0580(19) Uani 1 1 d . . .
H117 H -0.1325 0.1736 0.8883 0.070 Uiso 1 1 calc R . .
C118 C -0.0800(4) 0.2311(3) 0.8648(3) 0.062(2) Uani 1 1 d . . .
H118 H -0.1172 0.2585 0.8743 0.074 Uiso 1 1 calc R . .
C119 C -0.0132(4) 0.2403(3) 0.8419(3) 0.0553(19) Uani 1 1 d . . .
H119 H -0.0061 0.2742 0.8363 0.066 Uiso 1 1 calc R . .
C120 C 0.1044(3) 0.2163(2) 0.7334(2) 0.0341(12) Uani 1 1 d . . .
C121 C 0.0301(4) 0.2265(3) 0.7166(2) 0.0417(14) Uani 1 1 d . . .
H121 H -0.0107 0.2307 0.7375 0.050 Uiso 1 1 calc R . .
C122 C 0.0161(5) 0.2306(3) 0.6679(3) 0.0547(18) Uani 1 1 d . . .
H122 H -0.0341 0.2382 0.6564 0.066 Uiso 1 1 calc R . .
C123 C 0.0762(5) 0.2235(3) 0.6373(3) 0.062(2) Uani 1 1 d . . .
H123 H 0.0668 0.2248 0.6055 0.074 Uiso 1 1 calc R . .
C124 C 0.1490(5) 0.2145(3) 0.6531(2) 0.0536(18) Uani 1 1 d . . .
H124 H 0.1893 0.2106 0.6318 0.064 Uiso 1 1 calc R . .
C125 C 0.1638(4) 0.2112(3) 0.7014(2) 0.0445(15) Uani 1 1 d . . .
H125 H 0.2139 0.2055 0.7120 0.053 Uiso 1 1 calc R . .
C151 C 0.2220(3) 0.2711(2) 0.98639(19) 0.0308(11) Uani 1 1 d . . .
C152 C 0.1624(4) 0.2578(3) 1.0101(2) 0.0413(14) Uani 1 1 d . . .
H152 H 0.1199 0.2593 0.9924 0.050 Uiso 1 1 calc R . .
C153 C 0.1627(4) 0.2418(3) 1.0600(2) 0.0508(16) Uani 1 1 d . . .
H153 H 0.1196 0.2349 1.0759 0.061 Uiso 1 1 calc R . .
C154 C 0.2291(4) 0.2361(3) 1.0867(2) 0.0488(16) Uani 1 1 d . . .
H154 H 0.2317 0.2231 1.1203 0.059 Uiso 1 1 calc R . .
C155 C 0.2900(4) 0.2501(3) 1.0619(2) 0.0476(16) Uani 1 1 d . . .
H155 H 0.3329 0.2483 1.0792 0.057 Uiso 1 1 calc R . .
C156 C 0.2879(3) 0.2667(2) 1.0119(2) 0.0369(13) Uani 1 1 d . . .
H156 H 0.3299 0.2749 0.9954 0.044 Uiso 1 1 calc R . .
C157 C 0.2746(3) 0.3421(2) 0.9071(2) 0.0304(11) Uani 1 1 d . . .
C158 C 0.3494(3) 0.3268(3) 0.8923(2) 0.0350(12) Uani 1 1 d . . .
H158 H 0.3707 0.2927 0.8874 0.042 Uiso 1 1 calc R . .
C159 C 0.3930(4) 0.3620(3) 0.8849(2) 0.0460(16) Uani 1 1 d . . .
H159 H 0.4437 0.3514 0.8754 0.055 Uiso 1 1 calc R . .
C160 C 0.3613(4) 0.4134(3) 0.8916(3) 0.0550(18) Uani 1 1 d . . .
H160 H 0.3901 0.4375 0.8854 0.066 Uiso 1 1 calc R . .
C161 C 0.2867(4) 0.4286(3) 0.9075(3) 0.0483(16) Uani 1 1 d . . .
H161 H 0.2657 0.4628 0.9124 0.058 Uiso 1 1 calc R . .
C162 C 0.2430(4) 0.3926(3) 0.9162(2) 0.0394(13) Uani 1 1 d . . .
H162 H 0.1935 0.4022 0.9279 0.047 Uiso 1 1 calc R . .
C163 C 0.1190(3) 0.3319(2) 0.90244(18) 0.0280(11) Uani 1 1 d . . .
H16A H 0.0866 0.3095 0.9171 0.034 Uiso 1 1 calc R . .
H16B H 0.1047 0.3633 0.9149 0.034 Uiso 1 1 calc R . .
C164 C -0.0014(3) 0.3828(2) 0.8263(2) 0.0300(11) Uani 1 1 d . . .
C165 C -0.0552(3) 0.3678(2) 0.8583(2) 0.0316(11) Uani 1 1 d . . .
H165 H -0.0388 0.3442 0.8889 0.038 Uiso 1 1 calc R . .
C166 C -0.1337(3) 0.3875(3) 0.8452(3) 0.0436(14) Uani 1 1 d . . .
H166 H -0.1694 0.3770 0.8671 0.052 Uiso 1 1 calc R . .
C167 C -0.1585(4) 0.4227(3) 0.7996(3) 0.0521(17) Uani 1 1 d . . .
H167 H -0.2107 0.4356 0.7905 0.063 Uiso 1 1 calc R . .
C168 C -0.1049(4) 0.4385(3) 0.7677(3) 0.0580(19) Uani 1 1 d . . .
H168 H -0.1212 0.4629 0.7374 0.070 Uiso 1 1 calc R . .
C169 C -0.0270(4) 0.4180(3) 0.7809(2) 0.0473(16) Uani 1 1 d . . .
H169 H 0.0088 0.4280 0.7589 0.057 Uiso 1 1 calc R . .
C170 C 0.1358(3) 0.4132(2) 0.8185(2) 0.0310(11) Uani 1 1 d . . .
C171 C 0.2071(3) 0.4085(2) 0.7964(2) 0.0350(12) Uani 1 1 d . . .
H171 H 0.2329 0.3771 0.7876 0.042 Uiso 1 1 calc R . .
C172 C 0.2399(4) 0.4509(3) 0.7874(3) 0.0489(16) Uani 1 1 d . . .
H172 H 0.2880 0.4478 0.7738 0.059 Uiso 1 1 calc R . .
C173 C 0.1975(4) 0.4984(3) 0.7999(2) 0.0454(15) Uani 1 1 d . . .
H173 H 0.2187 0.5267 0.7950 0.054 Uiso 1 1 calc R . .
C174 C 0.1259(4) 0.5041(2) 0.8189(2) 0.0414(14) Uani 1 1 d . . .
H174 H 0.0979 0.5367 0.8250 0.050 Uiso 1 1 calc R . .
C175 C 0.0952(3) 0.4619(2) 0.8291(2) 0.0353(12) Uani 1 1 d . . .
H175 H 0.0474 0.4656 0.8432 0.042 Uiso 1 1 calc R . .
C500 C 0.4072(3) 0.3634(2) 0.1899(2) 0.0369(13) Uani 1 1 d . . .
C501 C 0.3631(3) 0.3897(3) 0.1451(2) 0.0388(13) Uani 1 1 d . . .
C502 C 0.3567(3) 0.3587(2) 0.1137(2) 0.0371(13) Uani 1 1 d . . .
H502 H 0.3837 0.3219 0.1211 0.044 Uiso 1 1 calc R . .
C503 C 0.3252(3) 0.4452(3) 0.1329(2) 0.0376(13) Uani 1 1 d . . .
H503 H 0.3303 0.4655 0.1532 0.045 Uiso 1 1 calc R . .
C510 C 0.3184(4) 0.2933(2) 0.2935(2) 0.0352(12) Uani 1 1 d . . .
C511 C 0.2567(3) 0.3195(2) 0.2576(2) 0.0340(12) Uani 1 1 d . . .
C512 C 0.2588(3) 0.3030(2) 0.2159(2) 0.0352(12) Uani 1 1 d . . .
H512 H 0.3006 0.2750 0.2110 0.042 Uiso 1 1 calc R . .
C513 C 0.1934(4) 0.3617(3) 0.2643(2) 0.0400(13) Uani 1 1 d . . .
H513 H 0.1917 0.3729 0.2922 0.048 Uiso 1 1 calc R . .
C514 C 0.1983(3) 0.3282(2) 0.1817(2) 0.0327(12) Uani 1 1 d . . .
H514 H 0.2000 0.3170 0.1538 0.039 Uiso 1 1 calc R . .
C515 C 0.1333(3) 0.3870(2) 0.2301(2) 0.0370(13) Uani 1 1 d . . .
H515 H 0.0917 0.4153 0.2347 0.044 Uiso 1 1 calc R . .
C516 C 0.1352(3) 0.3700(2) 0.1885(2) 0.0319(11) Uani 1 1 d . . .
C517 C 0.0694(3) 0.3959(2) 0.1518(2) 0.0299(11) Uani 1 1 d . . .
C518 C 0.0579(3) 0.4499(2) 0.12435(19) 0.0301(11) Uani 1 1 d . . .
C519 C 0.0991(3) 0.4879(2) 0.1224(2) 0.0325(12) Uani 1 1 d . . .
H519 H 0.1404 0.4826 0.1428 0.039 Uiso 1 1 calc R . .
C520 C 0.0669(3) 0.5334(2) 0.08534(19) 0.0290(11) Uani 1 1 d . . .
H520 H 0.0820 0.5646 0.0757 0.035 Uiso 1 1 calc R . .
C521 C 0.0274(3) 0.3641(2) 0.1426(2) 0.0306(11) Uani 1 1 d . . .
C522 C 0.0435(3) 0.3070(2) 0.1624(2) 0.0369(13) Uani 1 1 d . . .
H522 H 0.0811 0.2847 0.1863 0.044 Uiso 1 1 calc R . .
C523 C -0.0055(4) 0.2904(2) 0.1404(2) 0.0382(13) Uani 1 1 d . . .
H523 H -0.0081 0.2553 0.1460 0.046 Uiso 1 1 calc R . .
C524 C -0.0514(3) 0.3384(2) 0.1069(2) 0.0351(12) Uani 1 1 d . . .
H524 H -0.0893 0.3391 0.0861 0.042 Uiso 1 1 calc R . .
C530 C -0.0543(3) 0.5525(2) 0.02796(19) 0.0288(11) Uani 1 1 d . . .
C531 C 0.0063(3) 0.5236(2) 0.06460(19) 0.0265(10) Uani 1 1 d . . .
C532 C -0.0768(3) 0.6015(2) -0.0099(2) 0.0304(11) Uani 1 1 d . . .
H532 H -0.0534 0.6288 -0.0173 0.036 Uiso 1 1 calc R . .
C533 C -0.1408(3) 0.6009(2) -0.0337(2) 0.0328(12) Uani 1 1 d . . .
H533 H -0.1676 0.6276 -0.0606 0.039 Uiso 1 1 calc R . .
C534 C -0.1579(3) 0.5528(2) -0.0100(2) 0.0309(11) Uani 1 1 d . . .
C535 C 0.2155(3) 0.4690(2) 0.01701(19) 0.0282(11) Uani 1 1 d . . .
C536 C 0.2705(3) 0.4406(2) 0.06022(19) 0.0311(11) Uani 1 1 d . . .
C537 C 0.2285(3) 0.5148(2) -0.0159(2) 0.0336(12) Uani 1 1 d . . .
C538 C 0.2980(3) 0.5284(3) -0.0213(2) 0.0417(14) Uani 1 1 d . . .
H538 H 0.3406 0.5129 0.0004 0.050 Uiso 1 1 calc R . .
C539 C 0.2916(4) 0.5683(3) -0.0638(2) 0.0423(14) Uani 1 1 d . . .
H539 H 0.3288 0.5849 -0.0767 0.051 Uiso 1 1 calc R . .
C540 C 0.2180(3) 0.5794(2) -0.0842(2) 0.0376(13) Uani 1 1 d . . .
H540 H 0.1994 0.6043 -0.1140 0.045 Uiso 1 1 calc R . .
C541 C 0.2796(3) 0.4704(2) 0.0902(2) 0.0383(13) Uani 1 1 d . . .
H541 H 0.2551 0.5076 0.0818 0.046 Uiso 1 1 calc R . .
C542 C 0.3092(3) 0.3847(2) 0.0716(2) 0.0353(12) Uani 1 1 d . . .
H542 H 0.3033 0.3649 0.0512 0.042 Uiso 1 1 calc R . .
C564 C 0.6993(4) 0.3305(2) 0.5912(2) 0.0418(14) Uani 1 1 d . . .
H564 H 0.7359 0.3324 0.5675 0.050 Uiso 1 1 calc R . .
C620 C 0.3663(4) 0.1670(2) 0.4563(2) 0.0368(13) Uani 1 1 d . . .
C621 C 0.3325(3) 0.1343(2) 0.4939(2) 0.0355(12) Uani 1 1 d . . .
C622 C 0.3323(4) 0.1394(3) 0.5408(2) 0.0393(13) Uani 1 1 d . . .
H622 H 0.3553 0.1629 0.5479 0.047 Uiso 1 1 calc R . .
C623 C 0.2994(4) 0.0985(3) 0.4828(2) 0.0440(15) Uani 1 1 d . . .
H623 H 0.3007 0.0950 0.4514 0.053 Uiso 1 1 calc R . .
C624 C 0.2981(4) 0.1095(2) 0.5759(2) 0.0389(13) Uani 1 1 d . . .
H624 H 0.2975 0.1131 0.6072 0.047 Uiso 1 1 calc R . .
C625 C 0.2645(4) 0.0678(3) 0.5194(2) 0.0392(14) Uani 1 1 d . . .
H625 H 0.2420 0.0439 0.5126 0.047 Uiso 1 1 calc R . .
C626 C 0.2258(3) 0.0404(2) 0.6051(2) 0.0326(12) Uani 1 1 d . . .
C627 C 0.1476(4) 0.0466(2) 0.6011(2) 0.0372(13) Uani 1 1 d . . .
C628 C 0.0933(4) 0.0897(3) 0.5671(2) 0.0500(16) Uani 1 1 d . . .
H628 H 0.1051 0.1142 0.5401 0.060 Uiso 1 1 calc R . .
C629 C 0.0219(4) 0.0886(4) 0.5811(3) 0.0586(19) Uani 1 1 d . . .
H629 H -0.0247 0.1125 0.5660 0.070 Uiso 1 1 calc R . .
C630 C 0.0312(4) 0.0446(3) 0.6227(3) 0.0496(16) Uani 1 1 d . . .
H630 H -0.0094 0.0348 0.6397 0.060 Uiso 1 1 calc R . .
C631 C 0.2726(3) 0.0065(2) 0.6465(2) 0.0332(12) Uani 1 1 d . . .
C632 C 0.3521(3) -0.0016(2) 0.6598(2) 0.0309(11) Uani 1 1 d . . .
H632 H 0.3861 0.0146 0.6411 0.037 Uiso 1 1 calc R . .
C633 C 0.3677(3) -0.0380(2) 0.7056(2) 0.0313(11) Uani 1 1 d . . .
H633 H 0.4137 -0.0507 0.7241 0.038 Uiso 1 1 calc R . .
C634 C 0.2977(3) -0.0521(2) 0.7186(2) 0.0296(11) Uani 1 1 d . . .
C635 C 0.2713(3) -0.0856(2) 0.7594(2) 0.0289(11) Uani 1 1 d . . .
C636 C 0.2963(3) -0.1182(2) 0.8075(2) 0.0318(11) Uani 1 1 d . . .
H636 H 0.3450 -0.1269 0.8218 0.038 Uiso 1 1 calc R . .
C637 C 0.2355(3) -0.1340(2) 0.8285(2) 0.0319(11) Uani 1 1 d . . .
H637 H 0.2347 -0.1546 0.8604 0.038 Uiso 1 1 calc R . .
C638 C 0.1734(3) -0.1137(2) 0.7933(2) 0.0310(11) Uani 1 1 d . . .
C639 C 0.2637(4) 0.0734(2) 0.5664(2) 0.0376(13) Uani 1 1 d . . .
C650 C 0.0986(3) -0.1187(2) 0.79332(19) 0.0280(11) Uani 1 1 d . . .
C651 C 0.0478(3) -0.0990(2) 0.7534(2) 0.0352(12) Uani 1 1 d . . .
C652 C -0.0163(3) -0.1154(3) 0.7467(2) 0.0416(14) Uani 1 1 d . . .
H652 H -0.0400 -0.1355 0.7709 0.050 Uiso 1 1 calc R . .
C653 C -0.0373(4) -0.0967(3) 0.6987(3) 0.0479(16) Uani 1 1 d . . .
H653 H -0.0772 -0.1020 0.6838 0.058 Uiso 1 1 calc R . .
C654 C 0.0131(4) -0.0677(3) 0.6758(2) 0.0414(14) Uani 1 1 d . . .
H654 H 0.0115 -0.0509 0.6426 0.050 Uiso 1 1 calc R . .
C660 C 0.0778(3) -0.1519(2) 0.8404(2) 0.0340(12) Uani 1 1 d . . .
C661 C 0.0073(3) -0.1327(2) 0.8623(2) 0.0348(12) Uani 1 1 d . . .
H661 H -0.0284 -0.0998 0.8463 0.042 Uiso 1 1 calc R . .
C662 C 0.1277(3) -0.2027(2) 0.8646(2) 0.0371(13) Uani 1 1 d . . .
H662 H 0.1724 -0.2174 0.8496 0.045 Uiso 1 1 calc R . .
C663 C 0.1130(3) -0.2315(2) 0.9094(2) 0.0378(13) Uani 1 1 d . . .
H663 H 0.1485 -0.2644 0.9254 0.045 Uiso 1 1 calc R . .
C664 C -0.0090(3) -0.1619(2) 0.9066(2) 0.0370(13) Uani 1 1 d . . .
H664 H -0.0557 -0.1489 0.9205 0.044 Uiso 1 1 calc R . .
C665 C 0.0441(4) -0.2109(2) 0.9308(2) 0.0365(13) Uani 1 1 d . . .
C666 C 0.0279(4) -0.2410(3) 0.9795(2) 0.0427(14) Uani 1 1 d . . .
C700 C 0.5589(3) 0.1163(2) 0.9685(2) 0.0370(13) Uani 1 1 d . . .
H700 H 0.5608 0.1123 0.9374 0.044 Uiso 1 1 calc R . .
C740 C 0.4229(3) 0.1670(2) 0.9538(2) 0.0384(13) Uani 1 1 d . . .
C741 C 0.4893(3) 0.1431(2) 0.9859(2) 0.0340(12) Uani 1 1 d . . .
C702 C 0.4856(4) 0.1490(3) 1.0325(2) 0.0451(15) Uani 1 1 d . . .
H702 H 0.4389 0.1668 1.0437 0.054 Uiso 1 1 calc R . .
C703 C 0.6239(3) 0.0960(2) 0.9980(2) 0.0393(13) Uani 1 1 d . . .
H703 H 0.6703 0.0778 0.9867 0.047 Uiso 1 1 calc R . .
C704 C 0.5519(4) 0.1284(2) 1.0623(2) 0.0402(14) Uani 1 1 d . . .
H704 H 0.5495 0.1320 1.0936 0.048 Uiso 1 1 calc R . .
C705 C 0.6222(3) 0.1022(2) 1.0455(2) 0.0347(12) Uani 1 1 d . . .
C706 C 0.6934(3) 0.0787(2) 1.0760(2) 0.0331(12) Uani 1 1 d . . .
C707 C 0.7572(3) 0.0956(2) 1.0586(2) 0.0322(11) Uani 1 1 d . . .
C708 C 0.7574(4) 0.1410(3) 1.0174(2) 0.0441(15) Uani 1 1 d . . .
H708 H 0.7173 0.1607 0.9945 0.053 Uiso 1 1 calc R . .
C709 C 0.8273(4) 0.1496(3) 1.0184(3) 0.0483(16) Uani 1 1 d . . .
H709 H 0.8440 0.1762 0.9965 0.058 Uiso 1 1 calc R . .
C710 C 0.8687(4) 0.1102(3) 1.0591(2) 0.0410(14) Uani 1 1 d . . .
H710 H 0.9182 0.1076 1.0685 0.049 Uiso 1 1 calc R . .
C711 C 0.6929(3) 0.0427(2) 1.1218(2) 0.0306(11) Uani 1 1 d . . .
C712 C 0.6331(3) 0.0237(2) 1.1475(2) 0.0337(12) Uani 1 1 d . . .
H712 H 0.5821 0.0336 1.1365 0.040 Uiso 1 1 calc R . .
C713 C 0.6641(3) -0.0114(2) 1.1909(2) 0.0339(12) Uani 1 1 d . . .
H713 H 0.6389 -0.0302 1.2152 0.041 Uiso 1 1 calc R . .
C714 C 0.7440(3) -0.0135(2) 1.19132(19) 0.0279(10) Uani 1 1 d . . .
C715 C 0.8112(3) -0.0412(2) 1.22367(19) 0.0244(10) Uani 1 1 d . . .
C720 C 0.9049(3) -0.0789(2) 1.2802(2) 0.0346(12) Uani 1 1 d . . .
H720 H 0.9332 -0.0974 1.3093 0.041 Uiso 1 1 calc R . .
C721 C 0.9331(3) -0.0514(2) 1.2365(2) 0.0324(12) Uani 1 1 d . . .
C722 C 1.0053(3) -0.0445(2) 1.2240(2) 0.0342(12) Uani 1 1 d . . .
C723 C 1.0224(3) -0.0190(2) 1.1768(2) 0.0383(13) Uani 1 1 d . . .
C724 C 1.0982(3) -0.0231(3) 1.1592(3) 0.0421(14) Uani 1 1 d . . .
H724 H 1.1439 -0.0353 1.1779 0.051 Uiso 1 1 calc R . .
C725 C 1.0908(4) -0.0054(3) 1.1095(3) 0.0506(16) Uani 1 1 d . . .
H725 H 1.1303 -0.0043 1.0877 0.061 Uiso 1 1 calc R . .
C726 C 1.0107(4) 0.0108(3) 1.0982(2) 0.0406(13) Uani 1 1 d . . .
H726 H 0.9894 0.0242 1.0668 0.049 Uiso 1 1 calc R . .
C727 C 0.8295(3) -0.0733(2) 1.2719(2) 0.0323(12) Uani 1 1 d . . .
H727 H 0.7968 -0.0878 1.2936 0.039 Uiso 1 1 calc R . .
C728 C 1.0671(3) -0.0684(2) 1.2632(2) 0.0370(13) Uani 1 1 d . . .
C729 C 1.1048(3) -0.0355(3) 1.2766(2) 0.0387(13) Uani 1 1 d . . .
H729 H 1.0937 0.0009 1.2595 0.046 Uiso 1 1 calc R . .
C730 C 1.0844(4) -0.1233(3) 1.2901(3) 0.0490(17) Uani 1 1 d . . .
H730 H 1.0593 -0.1449 1.2816 0.059 Uiso 1 1 calc R . .
C731 C 1.1579(4) -0.0576(3) 1.3152(3) 0.0466(16) Uani 1 1 d . . .
H731 H 1.1843 -0.0365 1.3234 0.056 Uiso 1 1 calc R . .
C732 C 1.1364(4) -0.1454(3) 1.3276(3) 0.0523(17) Uani 1 1 d . . .
H732 H 1.1488 -0.1822 1.3438 0.063 Uiso 1 1 calc R . .
C733 C 1.1718(4) -0.1125(3) 1.3422(3) 0.0480(16) Uani 1 1 d . . .
C734 C 1.2238(5) -0.1352(3) 1.3839(3) 0.061(2) Uani 1 1 d . . .
C750 C 0.3551(4) 0.2755(2) 0.7905(2) 0.0366(13) Uani 1 1 d . . .
C751 C 0.3972(4) 0.3032(2) 0.7543(2) 0.0374(13) Uani 1 1 d . . .
C752 C 0.4130(4) 0.2889(3) 0.7112(2) 0.0432(15) Uani 1 1 d . . .
H752 H 0.3956 0.2622 0.7054 0.052 Uiso 1 1 calc R . .
C753 C 0.4217(4) 0.3440(3) 0.7622(2) 0.0489(16) Uani 1 1 d . . .
H753 H 0.4095 0.3542 0.7906 0.059 Uiso 1 1 calc R . .
C754 C 0.4551(4) 0.3151(2) 0.6773(2) 0.0390(13) Uani 1 1 d . . .
H754 H 0.4661 0.3057 0.6484 0.047 Uiso 1 1 calc R . .
C755 C 0.4817(3) 0.3556(2) 0.6856(2) 0.0337(12) Uani 1 1 d . . .
C756 C 0.4638(4) 0.3695(3) 0.7283(2) 0.0461(15) Uani 1 1 d . . .
H756 H 0.4804 0.3965 0.7342 0.055 Uiso 1 1 calc R . .
C757 C 0.2046(4) 0.3452(3) 0.6969(2) 0.0395(13) Uani 1 1 d . . .
C758 C 0.2271(3) 0.3761(2) 0.6528(2) 0.0334(12) Uani 1 1 d . . .
C759 C 0.2180(4) 0.4307(2) 0.6475(2) 0.0359(12) Uani 1 1 d . . .
H759 H 0.1967 0.4460 0.6722 0.043 Uiso 1 1 calc R . .
C760 C 0.2586(4) 0.3530(2) 0.6155(2) 0.0385(13) Uani 1 1 d . . .
H760 H 0.2636 0.3169 0.6186 0.046 Uiso 1 1 calc R . .
C761 C 0.2822(4) 0.3838(3) 0.5743(2) 0.0382(13) Uani 1 1 d . . .
H761 H 0.3036 0.3683 0.5497 0.046 Uiso 1 1 calc R . .
C762 C 0.2404(3) 0.4620(2) 0.6059(2) 0.0354(12) Uani 1 1 d . . .
H762 H 0.2331 0.4986 0.6022 0.042 Uiso 1 1 calc R . .
C763 C 0.7257(3) 0.5616(2) 0.4308(2) 0.0363(12) Uani 1 1 d . . .
C781 C 0.6926(4) 0.2818(3) 0.6241(3) 0.0491(16) Uani 1 1 d . . .
H781 H 0.7248 0.2468 0.6267 0.059 Uiso 1 1 calc R . .
C782 C 0.6316(4) 0.2958(3) 0.6508(3) 0.0459(15) Uani 1 1 d . . .
H782 H 0.6135 0.2724 0.6755 0.055 Uiso 1 1 calc R . .
C783 C 0.5994(4) 0.3529(2) 0.6344(2) 0.0363(12) Uani 1 1 d . . .
C784 C 0.5273(4) 0.3828(2) 0.64806(19) 0.0325(12) Uani 1 1 d . . .
C785 C 0.4928(3) 0.4383(2) 0.62412(19) 0.0284(11) Uani 1 1 d . . .
C786 C 0.4176(3) 0.4745(2) 0.6265(2) 0.0344(12) Uani 1 1 d . . .
H786 H 0.3804 0.4671 0.6485 0.041 Uiso 1 1 calc R . .
C787 C 0.4095(3) 0.5220(2) 0.5909(2) 0.0350(12) Uani 1 1 d . . .
H787 H 0.3661 0.5526 0.5834 0.042 Uiso 1 1 calc R . .
C788 C 0.4809(3) 0.5150(2) 0.56765(19) 0.0285(11) Uani 1 1 d . . .
C789 C 0.5169(3) 0.5465(2) 0.5294(2) 0.0324(12) Uani 1 1 d . . .
C790 C 0.4955(4) 0.5966(2) 0.4931(2) 0.0339(12) Uani 1 1 d . . .
H790 H 0.4474 0.6231 0.4879 0.041 Uiso 1 1 calc R . .
C791 C 0.5603(3) 0.5981(2) 0.4671(2) 0.0335(12) Uani 1 1 d . . .
H791 H 0.5645 0.6264 0.4408 0.040 Uiso 1 1 calc R . .
C792 C 0.6206(3) 0.5487(2) 0.48731(19) 0.0293(11) Uani 1 1 d . . .
C793 C 0.6967(3) 0.5280(2) 0.47377(18) 0.0277(11) Uani 1 1 d . . .
C794 C 0.7482(3) 0.4792(2) 0.5006(2) 0.0325(12) Uani 1 1 d . . .
C795 C 0.8296(4) 0.4627(3) 0.4985(3) 0.0442(15) Uani 1 1 d . . .
H795 H 0.8583 0.4780 0.4742 0.053 Uiso 1 1 calc R . .
C796 C 0.8590(4) 0.4198(3) 0.5389(3) 0.0467(15) Uani 1 1 d . . .
H796 H 0.9109 0.4015 0.5474 0.056 Uiso 1 1 calc R . .
C797 C 0.7951(3) 0.4092(2) 0.5649(2) 0.0377(13) Uani 1 1 d . . .
H797 H 0.7983 0.3819 0.5937 0.045 Uiso 1 1 calc R . .
Cu1 Cu 0.50837(4) 0.32000(2) 0.28456(2) 0.02789(15) Uani 1 1 d . . .
Cu2 Cu 0.44898(4) 0.24162(2) 0.37699(2) 0.02583(14) Uani 1 1 d . . .
Cu3 Cu 0.27112(4) 0.22625(3) 0.88315(2) 0.02817(15) Uani 1 1 d . . .
Cu4 Cu 0.14677(4) 0.29163(3) 0.79692(2) 0.02823(15) Uani 1 1 d . . .
F100 F 0.5738(3) 0.8859(3) 0.34653(19) 0.0819(16) Uani 1 1 d . . .
F101 F 0.5399(3) 0.8279(2) 0.31597(17) 0.0683(13) Uani 1 1 d . . .
F102 F 0.6620(3) 0.8075(2) 0.34581(18) 0.0756(14) Uani 1 1 d . . .
F103 F 0.6729(3) 0.88451(18) 0.29602(18) 0.0638(11) Uani 1 1 d . . .
F104 F 0.6410(3) 0.8248(2) 0.26618(17) 0.0761(14) Uani 1 1 d . . .
F105 F 0.5510(3) 0.9055(2) 0.2659(2) 0.0794(14) Uani 1 1 d . . .
N53 N 0.0165(4) -0.2642(3) 1.0165(2) 0.0606(16) Uani 1 1 d . . .
N54 N 1.2642(5) -0.1572(3) 1.4181(3) 0.090(3) Uani 1 1 d . . .
N66 N 0.6446(3) 0.37357(19) 0.59950(18) 0.0354(10) Uani 1 1 d . . .
N67 N 0.5292(3) 0.46503(17) 0.58803(16) 0.0284(9) Uani 1 1 d . . .
N68 N 0.5920(3) 0.51801(17) 0.52613(15) 0.0280(9) Uani 1 1 d . . .
N69 N 0.7288(3) 0.44410(19) 0.54185(17) 0.0327(10) Uani 1 1 d . . .
N100 N 0.4379(3) 0.3447(2) 0.22622(19) 0.0388(11) Uani 1 1 d . . .
N200 N 0.3700(3) 0.27207(19) 0.32117(17) 0.0343(10) Uani 1 1 d . . .
N201 N 0.3930(3) 0.19429(19) 0.42552(18) 0.0358(10) Uani 1 1 d . . .
N250 N 0.7593(3) 0.01864(17) 1.14972(16) 0.0276(9) Uani 1 1 d . . .
N251 N 0.8296(3) 0.07656(19) 1.08318(17) 0.0315(10) Uani 1 1 d . . .
N252 N 0.9692(3) 0.0045(2) 1.13788(17) 0.0341(10) Uani 1 1 d . . .
N253 N 0.8735(3) -0.02882(18) 1.20200(16) 0.0289(9) Uani 1 1 d . . .
N300 N 0.3206(3) 0.2547(2) 0.82022(19) 0.0378(11) Uani 1 1 d . . .
N301 N 0.3695(3) 0.1882(2) 0.92598(19) 0.0406(12) Uani 1 1 d . . .
N400 N 0.1878(3) 0.3217(2) 0.73412(17) 0.0360(11) Uani 1 1 d . . .
N601 N -0.0346(3) 0.38207(18) 0.10864(16) 0.0305(9) Uani 1 1 d . . .
N602 N -0.1036(2) 0.52416(17) 0.02828(15) 0.0270(9) Uani 1 1 d . . .
N603 N -0.1776(3) 0.45092(18) 0.05500(17) 0.0321(10) Uani 1 1 d . . .
N604 N 0.0016(3) 0.47451(18) 0.08798(17) 0.0304(9) Uani 1 1 d . . .
N700 N 0.1072(3) 0.0182(2) 0.63491(17) 0.0347(10) Uani 1 1 d . . .
N701 N 0.2425(3) -0.02515(18) 0.68293(17) 0.0303(9) Uani 1 1 d . . .
N702 N 0.1970(3) -0.08356(18) 0.75118(17) 0.0298(9) Uani 1 1 d . . .
N703 N 0.0640(3) -0.0675(2) 0.70785(19) 0.0376(11) Uani 1 1 d . . .
Ni1 Ni 0.14788(4) -0.03828(3) 0.69278(3) 0.03058(16) Uani 1 1 d . . .
Ni2 Ni 0.86042(4) 0.01981(3) 1.14128(2) 0.02860(15) Uani 1 1 d . . .
Ni3 Ni -0.08024(4) 0.45499(3) 0.07058(2) 0.02716(15) Uani 1 1 d . . .
Ni6 Ni 0.62740(4) 0.44757(3) 0.56421(2) 0.02842(15) Uani 1 1 d . . .
P1 P 0.60596(8) 0.24930(5) 0.27528(5) 0.0276(3) Uani 1 1 d . . .
P2 P 0.55247(8) 0.17620(5) 0.36204(5) 0.0267(3) Uani 1 1 d . . .
P11 P 0.49829(8) 0.37835(5) 0.32756(5) 0.0254(3) Uani 1 1 d . . .
P12 P 0.44057(8) 0.30637(5) 0.41515(5) 0.0244(3) Uani 1 1 d . . .
P21 P 0.24399(8) 0.15187(5) 0.87748(5) 0.0280(3) Uani 1 1 d . . .
P22 P 0.12351(8) 0.21535(5) 0.79535(5) 0.0277(3) Uani 1 1 d . . .
P31 P 0.22072(8) 0.29307(6) 0.91911(5) 0.0269(3) Uani 1 1 d . . .
P32 P 0.10237(8) 0.35435(5) 0.83659(5) 0.0259(3) Uani 1 1 d . . .
P100 P 0.60585(11) 0.85704(8) 0.30595(6) 0.0475(4) Uani 1 1 d . . .
F400 F 0.4159(3) 0.1313(2) 0.15228(17) 0.0683(13) Uani 1 1 d . . .
F401 F 0.3293(3) 0.1850(2) 0.1878(2) 0.0808(16) Uani 1 1 d . . .
F402 F 0.4142(3) 0.1107(2) 0.23442(17) 0.0742(14) Uani 1 1 d . . .
F403 F 0.4244(3) 0.1933(2) 0.23003(17) 0.0656(12) Uani 1 1 d . . .
F404 F 0.5118(2) 0.13711(19) 0.19612(19) 0.0672(12) Uani 1 1 d . . .
F405 F 0.4272(4) 0.2121(2) 0.14910(18) 0.0849(17) Uani 1 1 d . . .
P103 P 0.42096(10) 0.16140(7) 0.19138(7) 0.0451(4) Uani 1 1 d . . .
F200 F 0.5811(5) 0.3479(4) 0.8307(4) 0.155(3) Uani 1 1 d . . .
F201 F 0.5219(4) 0.4348(3) 0.8117(3) 0.130(3) Uani 1 1 d . . .
F202 F 0.6264(7) 0.3977(4) 0.7737(3) 0.190(5) Uani 1 1 d . . .
F203 F 0.5858(5) 0.3927(4) 0.8818(3) 0.153(4) Uani 1 1 d . . .
F204 F 0.6919(4) 0.3582(4) 0.8446(3) 0.131(3) Uani 1 1 d . . .
F205 F 0.6330(6) 0.4486(4) 0.8273(8) 0.321(12) Uani 1 1 d . . .
P101 P 0.60748(14) 0.39905(12) 0.82909(9) 0.0764(7) Uani 1 1 d . . .
F300 F 0.9528(7) 0.4507(4) 0.3851(3) 0.158(4) Uani 1 1 d . . .
F301 F 0.8752(4) 0.4440(3) 0.3332(3) 0.117(2) Uani 1 1 d . . .
F302 F 0.9704(5) 0.4268(5) 0.2840(4) 0.174(5) Uani 1 1 d . . .
F303 F 1.0473(6) 0.4360(9) 0.3351(7) 0.350(15) Uani 1 1 d . . .
F304 F 0.9384(5) 0.5027(4) 0.3085(3) 0.141(3) Uani 1 1 d . . .
F305 F 0.9841(12) 0.3783(4) 0.3604(5) 0.315(12) Uani 1 1 d . . .
P102 P 0.96214(19) 0.43734(17) 0.33567(15) 0.1209(16) Uani 1 1 d . . .

loop_
_atom_site_aniso_label
_atom_site_aniso_U_11
_atom_site_aniso_U_22
_atom_site_aniso_U_33
_atom_site_aniso_U_23
_atom_site_aniso_U_13
_atom_site_aniso_U_12
C1 0.040(3) 0.024(3) 0.036(3) -0.004(2) -0.001(2) -0.005(2)
C2 0.050(4) 0.041(3) 0.047(4) 0.004(3) 0.010(3) -0.012(3)
C3 0.060(5) 0.047(4) 0.068(5) 0.008(4) 0.018(4) -0.006(4)
C4 0.074(6) 0.066(5) 0.043(4) 0.001(4) 0.016(4) 0.000(4)
C5 0.078(5) 0.054(4) 0.033(3) -0.008(3) 0.001(3) -0.005(4)
C6 0.055(4) 0.036(3) 0.031(3) -0.012(2) 0.004(3) -0.010(3)
C7 0.032(3) 0.027(3) 0.047(3) -0.010(2) -0.003(2) -0.009(2)
C8 0.038(3) 0.039(3) 0.058(4) -0.017(3) 0.003(3) -0.011(3)
C9 0.036(3) 0.046(4) 0.076(5) -0.022(4) 0.002(3) -0.006(3)
C10 0.043(4) 0.063(5) 0.083(6) -0.032(4) -0.013(4) -0.013(3)
C11 0.056(5) 0.062(5) 0.095(7) -0.040(5) -0.022(4) -0.005(4)
C12 0.048(4) 0.043(4) 0.074(5) -0.035(4) -0.010(3) -0.009(3)
C13 0.029(3) 0.024(2) 0.030(3) -0.011(2) -0.001(2) -0.008(2)
C14 0.037(3) 0.027(3) 0.033(3) -0.011(2) 0.007(2) -0.009(2)
C15 0.043(3) 0.035(3) 0.055(4) -0.011(3) -0.005(3) -0.016(3)
C16 0.054(5) 0.048(4) 0.102(7) -0.028(4) -0.011(4) -0.016(4)
C17 0.064(5) 0.044(4) 0.096(6) -0.008(4) 0.028(5) -0.033(4)
C18 0.066(5) 0.038(3) 0.054(4) -0.009(3) 0.022(4) -0.020(3)
C19 0.051(4) 0.042(3) 0.039(3) -0.007(3) 0.003(3) -0.020(3)
C20 0.030(3) 0.038(3) 0.033(3) -0.015(2) 0.003(2) -0.008(2)
C21 0.051(4) 0.051(4) 0.043(4) -0.022(3) -0.005(3) -0.010(3)
C22 0.051(4) 0.093(6) 0.056(5) -0.041(5) -0.020(4) 0.002(4)
C23 0.051(4) 0.082(6) 0.063(5) -0.018(4) -0.026(4) -0.009(4)
C24 0.038(4) 0.063(5) 0.054(4) -0.013(4) -0.014(3) 0.001(3)
C25 0.038(3) 0.044(3) 0.045(3) -0.024(3) 0.001(3) -0.004(3)
C31 0.033(3) 0.033(3) 0.033(3) -0.016(2) 0.005(2) -0.015(2)
C32 0.035(3) 0.034(3) 0.039(3) -0.015(2) 0.007(2) -0.014(2)
C33 0.034(3) 0.048(4) 0.046(4) -0.019(3) 0.009(3) -0.013(3)
C34 0.044(4) 0.060(4) 0.046(4) -0.017(3) 0.016(3) -0.031(3)
C35 0.056(4) 0.066(4) 0.036(3) -0.002(3) 0.009(3) -0.037(4)
C36 0.047(4) 0.055(4) 0.041(3) -0.013(3) 0.004(3) -0.030(3)
C37 0.036(3) 0.028(3) 0.027(3) -0.007(2) -0.003(2) -0.013(2)
C38 0.043(3) 0.031(3) 0.031(3) -0.010(2) 0.000(2) -0.013(2)
C39 0.053(4) 0.029(3) 0.047(4) -0.016(3) -0.003(3) -0.005(3)
C40 0.045(4) 0.035(3) 0.053(4) -0.018(3) -0.009(3) 0.000(3)
C41 0.043(4) 0.036(3) 0.064(4) -0.018(3) -0.019(3) -0.003(3)
C42 0.034(3) 0.033(3) 0.033(3) -0.011(2) -0.007(2) -0.009(2)
C43 0.033(3) 0.032(3) 0.027(3) -0.009(2) 0.000(2) -0.017(2)
C44 0.028(3) 0.026(2) 0.022(2) -0.009(2) -0.0004(19) -0.006(2)
C45 0.036(3) 0.035(3) 0.038(3) -0.018(2) 0.001(2) -0.009(2)
C46 0.046(4) 0.034(3) 0.050(4) -0.020(3) 0.000(3) -0.006(3)
C47 0.034(3) 0.033(3) 0.056(4) -0.014(3) -0.003(3) 0.006(2)
C48 0.035(3) 0.049(4) 0.053(4) -0.022(3) 0.004(3) -0.016(3)
C49 0.034(3) 0.037(3) 0.042(3) -0.018(3) 0.008(2) -0.016(2)
C50 0.040(3) 0.022(2) 0.027(3) -0.011(2) 0.001(2) -0.008(2)
C51 0.054(4) 0.028(3) 0.034(3) -0.009(2) 0.006(3) -0.011(3)
C52 0.077(5) 0.032(3) 0.037(3) -0.010(3) 0.013(3) -0.012(3)
C53 0.079(5) 0.028(3) 0.027(3) -0.005(2) -0.005(3) -0.003(3)
C54 0.066(4) 0.033(3) 0.033(3) -0.008(2) -0.011(3) -0.014(3)
C55 0.041(3) 0.033(3) 0.041(3) -0.013(3) -0.003(3) -0.008(2)
C101 0.029(3) 0.035(3) 0.044(3) -0.019(3) -0.004(2) -0.013(2)
C102 0.045(3) 0.039(3) 0.035(3) -0.008(3) -0.010(3) -0.016(3)
C103 0.048(4) 0.036(3) 0.055(4) -0.011(3) -0.019(3) -0.012(3)
C104 0.032(3) 0.052(4) 0.069(5) -0.018(4) -0.007(3) -0.015(3)
C105 0.037(4) 0.055(4) 0.078(5) -0.024(4) -0.006(3) -0.018(3)
C106 0.039(3) 0.046(3) 0.046(3) -0.018(3) 0.003(3) -0.022(3)
C107 0.044(3) 0.029(3) 0.029(3) -0.013(2) 0.000(2) -0.018(2)
C108 0.043(3) 0.041(3) 0.046(3) -0.019(3) 0.004(3) -0.024(3)
C109 0.070(5) 0.053(4) 0.036(3) -0.006(3) 0.003(3) -0.032(4)
C110 0.071(5) 0.065(5) 0.042(4) -0.011(3) 0.018(3) -0.045(4)
C111 0.051(4) 0.066(4) 0.046(4) -0.028(3) 0.024(3) -0.028(3)
C112 0.052(4) 0.044(3) 0.032(3) -0.018(3) 0.018(3) -0.025(3)
C113 0.030(3) 0.029(3) 0.028(3) -0.007(2) -0.002(2) -0.015(2)
C114 0.039(3) 0.035(3) 0.036(3) -0.010(2) 0.000(2) -0.018(2)
C115 0.053(4) 0.037(3) 0.037(3) -0.013(3) 0.001(3) -0.026(3)
C116 0.052(4) 0.047(4) 0.054(4) -0.015(3) -0.002(3) -0.028(3)
C117 0.057(4) 0.059(4) 0.070(5) -0.017(4) 0.024(4) -0.039(4)
C118 0.049(4) 0.062(5) 0.092(6) -0.045(4) 0.036(4) -0.026(4)
C119 0.047(4) 0.046(4) 0.091(6) -0.037(4) 0.022(4) -0.027(3)
C120 0.045(3) 0.029(3) 0.033(3) -0.010(2) -0.004(2) -0.014(2)
C121 0.048(4) 0.043(3) 0.040(3) -0.011(3) 0.002(3) -0.022(3)
C122 0.065(5) 0.063(4) 0.043(4) -0.009(3) -0.017(3) -0.031(4)
C123 0.096(6) 0.065(5) 0.036(4) -0.019(3) -0.006(4) -0.034(5)
C124 0.079(5) 0.054(4) 0.032(3) -0.015(3) 0.001(3) -0.023(4)
C125 0.057(4) 0.043(3) 0.035(3) -0.014(3) 0.001(3) -0.016(3)
C151 0.037(3) 0.028(3) 0.022(2) -0.004(2) -0.003(2) -0.004(2)
C152 0.036(3) 0.051(4) 0.040(3) -0.016(3) 0.002(3) -0.016(3)
C153 0.056(4) 0.057(4) 0.034(3) -0.008(3) 0.000(3) -0.014(3)
C154 0.064(4) 0.051(4) 0.028(3) -0.017(3) 0.000(3) -0.007(3)
C155 0.054(4) 0.047(4) 0.046(4) -0.017(3) -0.014(3) -0.016(3)
C156 0.036(3) 0.044(3) 0.032(3) -0.011(3) -0.003(2) -0.013(3)
C157 0.033(3) 0.034(3) 0.032(3) -0.012(2) -0.002(2) -0.018(2)
C158 0.033(3) 0.045(3) 0.037(3) -0.021(3) -0.002(2) -0.015(2)
C159 0.043(3) 0.074(5) 0.044(3) -0.035(3) 0.017(3) -0.036(3)
C160 0.057(4) 0.054(4) 0.077(5) -0.027(4) 0.002(4) -0.041(4)
C161 0.058(4) 0.047(4) 0.059(4) -0.033(3) 0.014(3) -0.028(3)
C162 0.038(3) 0.046(3) 0.041(3) -0.020(3) 0.005(3) -0.017(3)
C163 0.034(3) 0.027(2) 0.025(2) -0.011(2) 0.000(2) -0.010(2)
C164 0.019(2) 0.030(3) 0.037(3) -0.009(2) 0.001(2) -0.003(2)
C165 0.029(3) 0.036(3) 0.032(3) -0.012(2) 0.000(2) -0.010(2)
C166 0.029(3) 0.055(4) 0.054(4) -0.022(3) 0.011(3) -0.018(3)
C167 0.036(3) 0.061(4) 0.060(4) -0.016(4) -0.001(3) -0.016(3)
C168 0.045(4) 0.065(5) 0.047(4) 0.002(3) -0.009(3) -0.008(3)
C169 0.032(3) 0.056(4) 0.044(4) 0.003(3) -0.003(3) -0.014(3)
C170 0.034(3) 0.035(3) 0.031(3) -0.010(2) 0.002(2) -0.018(2)
C171 0.040(3) 0.031(3) 0.039(3) -0.012(2) 0.004(2) -0.016(2)
C172 0.055(4) 0.045(4) 0.062(4) -0.026(3) 0.024(3) -0.030(3)
C173 0.059(4) 0.039(3) 0.049(4) -0.018(3) 0.025(3) -0.029(3)
C174 0.054(4) 0.028(3) 0.049(4) -0.016(3) 0.014(3) -0.020(3)
C175 0.038(3) 0.032(3) 0.041(3) -0.013(2) 0.007(2) -0.015(2)
C500 0.035(3) 0.038(3) 0.040(3) -0.011(3) -0.004(3) -0.012(2)
C501 0.037(3) 0.041(3) 0.038(3) -0.009(3) -0.010(2) -0.011(3)
C502 0.040(3) 0.032(3) 0.035(3) -0.007(2) -0.015(2) -0.004(2)
C503 0.034(3) 0.045(3) 0.036(3) -0.013(3) -0.011(2) -0.011(3)
C510 0.042(3) 0.029(3) 0.037(3) -0.006(2) -0.006(3) -0.015(2)
C511 0.035(3) 0.031(3) 0.034(3) -0.002(2) -0.011(2) -0.012(2)
C512 0.028(3) 0.035(3) 0.042(3) -0.013(2) -0.001(2) -0.007(2)
C513 0.039(3) 0.045(3) 0.040(3) -0.017(3) -0.009(3) -0.012(3)
C514 0.033(3) 0.032(3) 0.034(3) -0.012(2) -0.004(2) -0.008(2)
C515 0.030(3) 0.038(3) 0.040(3) -0.016(3) -0.008(2) 0.000(2)
C516 0.035(3) 0.032(3) 0.033(3) -0.009(2) -0.004(2) -0.015(2)
C517 0.022(2) 0.030(3) 0.035(3) -0.015(2) -0.004(2) 0.002(2)
C518 0.031(3) 0.032(3) 0.029(3) -0.012(2) -0.003(2) -0.009(2)
C519 0.025(3) 0.035(3) 0.040(3) -0.018(2) -0.006(2) -0.005(2)
C520 0.032(3) 0.031(3) 0.030(3) -0.012(2) 0.006(2) -0.015(2)
C521 0.026(3) 0.028(3) 0.035(3) -0.007(2) 0.001(2) -0.006(2)
C522 0.037(3) 0.030(3) 0.038(3) -0.002(2) -0.009(2) -0.008(2)
C523 0.042(3) 0.022(3) 0.048(3) -0.003(2) -0.011(3) -0.010(2)
C524 0.030(3) 0.038(3) 0.035(3) -0.008(2) -0.006(2) -0.008(2)
C530 0.024(2) 0.030(3) 0.031(3) -0.010(2) 0.001(2) -0.006(2)
C531 0.023(2) 0.030(3) 0.028(3) -0.013(2) 0.003(2) -0.006(2)
C532 0.034(3) 0.026(2) 0.036(3) -0.011(2) 0.009(2) -0.015(2)
C533 0.034(3) 0.031(3) 0.030(3) -0.008(2) -0.001(2) -0.003(2)
C534 0.027(3) 0.030(3) 0.035(3) -0.013(2) -0.002(2) -0.002(2)
C535 0.023(2) 0.035(3) 0.025(3) -0.013(2) -0.0017(19) -0.003(2)
C536 0.028(3) 0.037(3) 0.023(2) -0.006(2) -0.006(2) -0.004(2)
C537 0.032(3) 0.033(3) 0.031(3) -0.004(2) -0.008(2) -0.005(2)
C538 0.029(3) 0.042(3) 0.052(4) -0.010(3) -0.015(3) -0.008(3)
C539 0.034(3) 0.047(3) 0.050(4) -0.006(3) -0.002(3) -0.024(3)
C540 0.035(3) 0.039(3) 0.038(3) -0.009(3) 0.004(2) -0.012(2)
C541 0.034(3) 0.032(3) 0.043(3) -0.004(3) -0.010(3) -0.006(2)
C542 0.036(3) 0.031(3) 0.035(3) -0.008(2) -0.008(2) -0.004(2)
C564 0.037(3) 0.034(3) 0.053(4) -0.011(3) -0.003(3) -0.009(3)
C620 0.045(3) 0.028(3) 0.036(3) -0.009(2) 0.009(3) -0.010(2)
C621 0.033(3) 0.037(3) 0.041(3) -0.012(3) 0.006(2) -0.017(2)
C622 0.044(3) 0.045(3) 0.038(3) -0.019(3) 0.008(3) -0.021(3)
C623 0.060(4) 0.054(4) 0.032(3) -0.017(3) 0.013(3) -0.035(3)
C624 0.051(4) 0.038(3) 0.035(3) -0.015(3) 0.003(3) -0.020(3)
C625 0.056(4) 0.053(4) 0.026(3) -0.016(3) 0.015(3) -0.038(3)
C626 0.046(3) 0.024(2) 0.033(3) -0.012(2) 0.010(2) -0.016(2)
C627 0.043(3) 0.042(3) 0.028(3) -0.010(2) 0.002(2) -0.014(3)
C628 0.046(4) 0.064(4) 0.034(3) 0.005(3) -0.006(3) -0.024(3)
C629 0.044(4) 0.084(6) 0.038(4) -0.002(4) -0.009(3) -0.017(4)
C630 0.043(4) 0.057(4) 0.046(4) -0.009(3) -0.010(3) -0.014(3)
C631 0.041(3) 0.036(3) 0.031(3) -0.015(2) 0.012(2) -0.020(2)
C632 0.027(3) 0.028(3) 0.040(3) -0.014(2) 0.005(2) -0.007(2)
C633 0.028(3) 0.034(3) 0.042(3) -0.021(2) 0.007(2) -0.015(2)
C634 0.037(3) 0.027(2) 0.035(3) -0.016(2) 0.007(2) -0.018(2)
C635 0.025(2) 0.028(3) 0.043(3) -0.024(2) 0.007(2) -0.010(2)
C636 0.031(3) 0.024(2) 0.042(3) -0.010(2) 0.000(2) -0.011(2)
C637 0.035(3) 0.028(3) 0.036(3) -0.013(2) 0.004(2) -0.012(2)
C638 0.040(3) 0.029(3) 0.032(3) -0.014(2) 0.003(2) -0.018(2)
C639 0.044(3) 0.042(3) 0.036(3) -0.014(3) 0.009(3) -0.024(3)
C650 0.034(3) 0.023(2) 0.034(3) -0.017(2) 0.011(2) -0.012(2)
C651 0.043(3) 0.037(3) 0.038(3) -0.016(2) 0.010(2) -0.027(3)
C652 0.034(3) 0.051(4) 0.048(4) -0.017(3) 0.001(3) -0.021(3)
C653 0.043(4) 0.057(4) 0.058(4) -0.022(3) 0.004(3) -0.032(3)
C654 0.042(3) 0.049(4) 0.042(3) -0.015(3) -0.003(3) -0.024(3)
C660 0.041(3) 0.036(3) 0.037(3) -0.016(2) 0.003(2) -0.022(3)
C661 0.032(3) 0.040(3) 0.039(3) -0.017(3) 0.006(2) -0.015(2)
C662 0.037(3) 0.034(3) 0.047(3) -0.014(3) 0.008(3) -0.018(2)
C663 0.034(3) 0.028(3) 0.055(4) -0.011(3) 0.002(3) -0.015(2)
C664 0.034(3) 0.045(3) 0.043(3) -0.019(3) 0.009(2) -0.023(3)
C665 0.043(3) 0.043(3) 0.033(3) -0.009(2) 0.004(2) -0.028(3)
C666 0.036(3) 0.049(4) 0.041(4) -0.005(3) 0.005(3) -0.019(3)
C700 0.042(3) 0.040(3) 0.033(3) -0.012(2) -0.006(2) -0.016(3)
C740 0.034(3) 0.040(3) 0.040(3) -0.008(3) -0.013(3) -0.011(3)
C741 0.030(3) 0.028(3) 0.042(3) -0.007(2) -0.017(2) -0.005(2)
C702 0.031(3) 0.042(3) 0.050(4) -0.008(3) -0.012(3) 0.002(3)
C703 0.033(3) 0.038(3) 0.044(3) -0.013(3) -0.009(3) -0.004(2)
C704 0.041(3) 0.037(3) 0.040(3) -0.009(3) -0.014(3) -0.008(3)
C705 0.037(3) 0.030(3) 0.038(3) -0.010(2) -0.005(2) -0.009(2)
C706 0.036(3) 0.020(2) 0.045(3) -0.011(2) -0.016(2) -0.008(2)
C707 0.033(3) 0.036(3) 0.028(3) -0.008(2) -0.005(2) -0.010(2)
C708 0.050(4) 0.046(3) 0.038(3) 0.000(3) -0.009(3) -0.026(3)
C709 0.056(4) 0.040(3) 0.048(4) 0.002(3) -0.015(3) -0.024(3)
C710 0.039(3) 0.045(3) 0.044(3) -0.006(3) -0.003(3) -0.024(3)
C711 0.029(3) 0.031(3) 0.039(3) -0.017(2) 0.002(2) -0.014(2)
C712 0.027(3) 0.039(3) 0.042(3) -0.022(3) -0.002(2) -0.009(2)
C713 0.031(3) 0.034(3) 0.045(3) -0.017(3) 0.007(2) -0.017(2)
C714 0.030(3) 0.025(2) 0.031(3) -0.010(2) 0.000(2) -0.009(2)
C715 0.018(2) 0.026(2) 0.032(3) -0.011(2) 0.0021(19) -0.0083(19)
C720 0.041(3) 0.035(3) 0.029(3) -0.007(2) -0.009(2) -0.013(2)
C721 0.030(3) 0.032(3) 0.036(3) -0.008(2) -0.009(2) -0.010(2)
C722 0.034(3) 0.025(3) 0.043(3) -0.011(2) -0.013(2) -0.005(2)
C723 0.029(3) 0.038(3) 0.049(4) -0.014(3) -0.014(3) -0.008(2)
C724 0.027(3) 0.041(3) 0.060(4) -0.010(3) -0.002(3) -0.017(3)
C725 0.035(3) 0.054(4) 0.066(5) -0.017(4) 0.006(3) -0.018(3)
C726 0.036(3) 0.045(3) 0.044(3) -0.008(3) 0.002(3) -0.021(3)
C727 0.040(3) 0.027(3) 0.031(3) -0.012(2) -0.003(2) -0.008(2)
C728 0.032(3) 0.034(3) 0.049(3) -0.016(3) -0.008(3) -0.009(2)
C729 0.028(3) 0.038(3) 0.049(4) -0.008(3) -0.010(2) -0.011(2)
C730 0.035(3) 0.035(3) 0.081(5) -0.020(3) -0.015(3) -0.010(3)
C731 0.035(3) 0.048(4) 0.063(4) -0.020(3) -0.016(3) -0.015(3)
C732 0.048(4) 0.040(3) 0.067(5) -0.014(3) -0.020(3) -0.009(3)
C733 0.044(4) 0.047(4) 0.053(4) -0.015(3) -0.016(3) -0.011(3)
C734 0.065(5) 0.052(4) 0.062(5) -0.012(4) -0.026(4) -0.014(4)
C750 0.045(3) 0.036(3) 0.029(3) -0.005(2) 0.003(2) -0.017(3)
C751 0.046(3) 0.037(3) 0.032(3) -0.011(2) 0.015(3) -0.019(3)
C752 0.061(4) 0.039(3) 0.042(3) -0.016(3) 0.016(3) -0.032(3)
C753 0.069(5) 0.057(4) 0.034(3) -0.019(3) 0.012(3) -0.033(4)
C754 0.046(3) 0.042(3) 0.038(3) -0.016(3) 0.011(3) -0.024(3)
C755 0.040(3) 0.037(3) 0.026(3) -0.007(2) 0.000(2) -0.016(2)
C756 0.068(4) 0.049(4) 0.037(3) -0.018(3) 0.005(3) -0.035(3)
C757 0.036(3) 0.045(3) 0.038(3) -0.010(3) 0.001(3) -0.015(3)
C758 0.041(3) 0.036(3) 0.028(3) -0.009(2) 0.007(2) -0.020(2)
C759 0.046(3) 0.040(3) 0.031(3) -0.019(2) 0.014(2) -0.020(3)
C760 0.052(4) 0.033(3) 0.034(3) -0.008(2) 0.006(3) -0.021(3)
C761 0.047(3) 0.045(3) 0.033(3) -0.019(3) 0.010(3) -0.024(3)
C762 0.045(3) 0.032(3) 0.039(3) -0.018(2) 0.007(3) -0.019(3)
C763 0.041(3) 0.039(3) 0.039(3) -0.017(3) 0.010(3) -0.021(3)
C781 0.041(4) 0.030(3) 0.065(4) -0.007(3) -0.006(3) -0.001(3)
C782 0.043(4) 0.032(3) 0.054(4) 0.002(3) -0.001(3) -0.012(3)
C783 0.042(3) 0.029(3) 0.039(3) -0.006(2) -0.003(3) -0.014(2)
C784 0.052(3) 0.030(3) 0.028(3) -0.013(2) 0.009(2) -0.027(3)
C785 0.038(3) 0.025(2) 0.029(3) -0.014(2) 0.004(2) -0.014(2)
C786 0.036(3) 0.038(3) 0.037(3) -0.018(2) 0.001(2) -0.015(2)
C787 0.033(3) 0.039(3) 0.042(3) -0.024(3) 0.011(2) -0.015(2)
C788 0.030(3) 0.033(3) 0.031(3) -0.019(2) 0.000(2) -0.011(2)
C789 0.037(3) 0.029(3) 0.040(3) -0.018(2) -0.003(2) -0.014(2)
C790 0.045(3) 0.036(3) 0.029(3) -0.015(2) 0.006(2) -0.019(3)
C791 0.042(3) 0.036(3) 0.028(3) -0.009(2) 0.003(2) -0.018(2)
C792 0.039(3) 0.030(3) 0.028(3) -0.017(2) 0.005(2) -0.016(2)
C793 0.037(3) 0.030(3) 0.022(2) -0.016(2) 0.010(2) -0.011(2)
C794 0.040(3) 0.031(3) 0.031(3) -0.011(2) 0.009(2) -0.018(2)
C795 0.037(3) 0.046(4) 0.057(4) -0.021(3) 0.009(3) -0.020(3)
C796 0.026(3) 0.053(4) 0.057(4) -0.012(3) 0.008(3) -0.010(3)
C797 0.039(3) 0.038(3) 0.039(3) -0.010(3) 0.000(3) -0.017(3)
Cu1 0.0334(3) 0.0241(3) 0.0279(3) -0.0095(3) -0.0024(3) -0.0087(3)
Cu2 0.0296(3) 0.0223(3) 0.0268(3) -0.0079(2) -0.0022(2) -0.0084(2)
Cu3 0.0285(3) 0.0291(3) 0.0295(3) -0.0094(3) -0.0012(3) -0.0111(3)
Cu4 0.0354(4) 0.0266(3) 0.0279(3) -0.0094(3) 0.0029(3) -0.0156(3)
F100 0.075(3) 0.127(5) 0.079(3) -0.072(3) 0.029(3) -0.046(3)
F101 0.077(3) 0.088(3) 0.068(3) -0.033(3) 0.025(2) -0.057(3)
F102 0.074(3) 0.082(3) 0.061(3) -0.001(2) 0.013(2) -0.029(3)
F103 0.057(3) 0.062(3) 0.083(3) -0.022(2) 0.012(2) -0.032(2)
F104 0.109(4) 0.091(3) 0.058(3) -0.039(3) 0.039(3) -0.062(3)
F105 0.061(3) 0.086(4) 0.083(4) -0.009(3) 0.001(3) -0.024(3)
N53 0.056(4) 0.070(4) 0.052(4) -0.003(3) 0.006(3) -0.027(3)
N54 0.093(6) 0.069(5) 0.105(6) -0.031(5) -0.064(5) -0.005(4)
N66 0.038(3) 0.035(2) 0.035(3) -0.011(2) 0.002(2) -0.012(2)
N67 0.035(2) 0.026(2) 0.032(2) -0.0150(18) 0.0092(19) -0.0151(19)
N68 0.038(2) 0.028(2) 0.023(2) -0.0106(18) 0.0058(18) -0.0157(19)
N69 0.030(2) 0.035(2) 0.037(3) -0.013(2) 0.0032(19) -0.012(2)
N100 0.032(3) 0.038(3) 0.038(3) -0.008(2) -0.012(2) -0.001(2)
N200 0.038(3) 0.029(2) 0.030(2) -0.0032(19) -0.008(2) -0.006(2)
N201 0.039(3) 0.031(2) 0.036(3) -0.006(2) 0.002(2) -0.013(2)
N250 0.030(2) 0.027(2) 0.029(2) -0.0094(18) -0.0003(18) -0.0109(18)
N251 0.030(2) 0.034(2) 0.033(2) -0.0054(19) -0.0003(19) -0.017(2)
N252 0.030(2) 0.037(2) 0.034(2) -0.007(2) -0.0028(19) -0.011(2)
N253 0.028(2) 0.031(2) 0.025(2) -0.0041(18) -0.0028(17) -0.0099(18)
N300 0.039(3) 0.034(2) 0.041(3) -0.010(2) 0.007(2) -0.014(2)
N301 0.039(3) 0.035(3) 0.044(3) -0.008(2) -0.008(2) -0.008(2)
N400 0.045(3) 0.038(3) 0.032(3) -0.013(2) 0.011(2) -0.021(2)
N601 0.028(2) 0.033(2) 0.032(2) -0.0063(19) -0.0025(18) -0.0133(19)
N602 0.025(2) 0.026(2) 0.027(2) -0.0043(17) -0.0039(17) -0.0055(17)
N603 0.038(3) 0.029(2) 0.030(2) -0.0026(19) -0.0029(19) -0.017(2)
N604 0.029(2) 0.028(2) 0.037(2) -0.0130(19) -0.0024(19) -0.0086(18)
N700 0.034(2) 0.043(3) 0.032(2) -0.009(2) 0.003(2) -0.021(2)
N701 0.031(2) 0.028(2) 0.035(2) -0.0107(19) 0.0047(19) -0.0127(19)
N702 0.028(2) 0.032(2) 0.037(2) -0.012(2) 0.0030(19) -0.0181(19)
N703 0.033(3) 0.042(3) 0.042(3) -0.010(2) -0.007(2) -0.017(2)
Ni1 0.0336(4) 0.0338(4) 0.0314(4) -0.0109(3) 0.0037(3) -0.0190(3)
Ni2 0.0268(3) 0.0292(3) 0.0311(4) -0.0074(3) -0.0044(3) -0.0106(3)
Ni3 0.0260(3) 0.0259(3) 0.0290(3) -0.0062(3) -0.0041(3) -0.0078(3)
Ni6 0.0317(4) 0.0272(3) 0.0301(3) -0.0105(3) 0.0045(3) -0.0126(3)
P1 0.0301(7) 0.0226(6) 0.0327(7) -0.0103(5) -0.0009(5) -0.0092(5)
P2 0.0312(7) 0.0223(6) 0.0281(7) -0.0096(5) -0.0018(5) -0.0075(5)
P11 0.0317(7) 0.0229(6) 0.0250(6) -0.0088(5) 0.0008(5) -0.0113(5)
P12 0.0282(6) 0.0232(6) 0.0233(6) -0.0082(5) 0.0003(5) -0.0086(5)
P21 0.0324(7) 0.0266(6) 0.0296(7) -0.0106(5) 0.0026(5) -0.0131(6)
P22 0.0332(7) 0.0258(6) 0.0294(7) -0.0110(5) 0.0045(5) -0.0139(5)
P31 0.0265(6) 0.0303(7) 0.0281(7) -0.0108(5) -0.0003(5) -0.0117(5)
P32 0.0308(7) 0.0249(6) 0.0243(6) -0.0062(5) 0.0005(5) -0.0123(5)
P100 0.0584(11) 0.0564(10) 0.0391(9) -0.0177(8) 0.0122(8) -0.0316(9)
F400 0.082(3) 0.085(3) 0.069(3) -0.048(3) 0.014(2) -0.046(3)
F401 0.048(3) 0.107(4) 0.093(4) -0.055(3) -0.020(2) -0.004(3)
F402 0.090(3) 0.091(3) 0.058(3) -0.010(2) 0.000(2) -0.059(3)
F403 0.060(3) 0.083(3) 0.063(3) -0.039(2) -0.015(2) -0.015(2)
F404 0.047(2) 0.065(3) 0.093(3) -0.033(3) -0.006(2) -0.012(2)
F405 0.124(5) 0.070(3) 0.062(3) 0.009(2) -0.038(3) -0.051(3)
P103 0.0407(9) 0.0512(10) 0.0466(9) -0.0175(8) -0.0078(7) -0.0137(8)
F200 0.119(6) 0.156(8) 0.231(10) -0.085(7) 0.038(6) -0.075(6)
F201 0.097(5) 0.129(6) 0.112(5) 0.016(5) -0.018(4) -0.005(4)
F202 0.226(11) 0.170(9) 0.109(6) -0.002(6) 0.059(7) -0.009(8)
F203 0.130(6) 0.214(10) 0.077(4) -0.022(5) 0.001(4) -0.016(6)
F204 0.067(4) 0.170(7) 0.159(7) -0.076(6) -0.031(4) -0.006(4)
F205 0.158(9) 0.137(8) 0.75(4) -0.193(14) 0.180(15) -0.118(8)
P101 0.0575(13) 0.0963(18) 0.0644(14) 0.0077(13) 0.0007(11) -0.0352(13)
F300 0.250(11) 0.131(6) 0.101(5) -0.062(5) -0.034(6) -0.035(7)
F301 0.103(5) 0.122(5) 0.140(6) -0.038(5) 0.015(4) -0.053(4)
F302 0.101(5) 0.283(12) 0.172(8) -0.171(9) -0.006(5) -0.009(6)
F303 0.103(7) 0.55(3) 0.45(2) -0.42(3) -0.115(11) 0.087(12)
F304 0.146(7) 0.134(6) 0.159(7) -0.065(6) 0.074(6) -0.058(6)
F305 0.51(3) 0.084(6) 0.251(14) -0.044(8) -0.233(17) 0.089(11)
P102 0.0788(19) 0.139(3) 0.137(3) -0.099(3) -0.0489(19) 0.0407(19)

loop_
_atom_type_symbol
_atom_type_description
_atom_type_scat_dispersion_real
_atom_type_scat_dispersion_imag
_atom_type_scat_source
C C 0.0033 0.0016 'International Tables Vol C Tables 4.2.6.8 and 6.1.1.4'
H H 0.0000 0.0000 'International Tables Vol C Tables 4.2.6.8 and 6.1.1.4'
Cl Cl 0.1484 0.1585 'International Tables Vol C Tables 4.2.6.8 and 6.1.1.4'
Cu Cu 0.3201 1.2651 'International Tables Vol C Tables 4.2.6.8 and 6.1.1.4'
F F 0.0171 0.0103 'International Tables Vol C Tables 4.2.6.8 and 6.1.1.4'
N N 0.0061 0.0033 'International Tables Vol C Tables 4.2.6.8 and 6.1.1.4'
Ni Ni 0.3393 1.1124 'International Tables Vol C Tables 4.2.6.8 and 6.1.1.4'
P P 0.1023 0.0942 'International Tables Vol C Tables 4.2.6.8 and 6.1.1.4'

loop_
_geom_angle_atom_site_label_1
_geom_angle_atom_site_label_2
_geom_angle_atom_site_label_3
_geom_angle
_geom_angle_site_symmetry_1
_geom_angle_site_symmetry_3
_geom_angle_publ_flag
C2 C1 C6 120.2(6) . . ?
C2 C1 P1 120.0(5) . . ?
C6 C1 P1 119.2(5) . . ?
C3 C2 C1 117.8(8) . . ?
C4 C3 C2 123.3(8) . . ?
C3 C4 C5 121.2(8) . . ?
C4 C5 C6 118.7(8) . . ?
C1 C6 C5 118.6(7) . . ?
C12 C7 C8 117.9(6) . . ?
C12 C7 P1 119.1(5) . . ?
C8 C7 P1 122.9(5) . . ?
C9 C8 C7 121.9(6) . . ?
C10 C9 C8 119.5(7) . . ?
C9 C10 C11 120.7(7) . . ?
C10 C11 C12 118.6(7) . . ?
C7 C12 C11 121.4(7) . . ?
P1 C13 P2 111.0(3) . . ?
C15 C14 C19 118.6(6) . . ?
C15 C14 P2 120.6(5) . . ?
C19 C14 P2 120.5(4) . . ?
C14 C15 C16 122.8(7) . . ?
C15 C16 C17 115.9(7) . . ?
C18 C17 C16 122.1(7) . . ?
C17 C18 C19 119.7(7) . . ?
C18 C19 C14 120.8(6) . . ?
C21 C20 C25 118.5(6) . . ?
C21 C20 P2 118.3(4) . . ?
C25 C20 P2 123.0(4) . . ?
C22 C21 C20 119.5(6) . . ?
C23 C22 C21 122.0(7) . . ?
C22 C23 C24 120.3(7) . . ?
C23 C24 C25 118.8(7) . . ?
C24 C25 C20 120.9(6) . . ?
C36 C31 C32 119.3(5) . . ?
C36 C31 P11 118.8(4) . . ?
C32 C31 P11 121.8(4) . . ?
C33 C32 C31 120.0(6) . . ?
C34 C33 C32 119.6(6) . . ?
C33 C34 C35 121.9(6) . . ?
C34 C35 C36 119.7(6) . . ?
C31 C36 C35 119.5(6) . . ?
C38 C37 C42 120.2(5) . . ?
C38 C37 P11 122.2(4) . . ?
C42 C37 P11 117.4(4) . . ?
C39 C38 C37 119.7(6) . . ?
C40 C39 C38 120.8(6) . . ?
C39 C40 C41 120.2(6) . . ?
C40 C41 C42 121.0(6) . . ?
C41 C42 C37 118.1(5) . . ?
P12 C43 P11 114.5(3) . . ?
C45 C44 C49 117.9(5) . . ?
C45 C44 P12 123.3(4) . . ?
C49 C44 P12 118.8(4) . . ?
C46 C45 C44 120.4(5) . . ?
C45 C46 C47 121.1(6) . . ?
C46 C47 C48 118.8(6) . . ?
C49 C48 C47 120.6(6) . . ?
C48 C49 C44 121.1(5) . . ?
C51 C50 C55 119.0(5) . . ?
C51 C50 P12 119.1(5) . . ?
C55 C50 P12 121.9(4) . . ?
C52 C51 C50 120.8(7) . . ?
C51 C52 C53 119.4(7) . . ?
C54 C53 C52 119.6(6) . . ?
C55 C54 C53 121.3(7) . . ?
C54 C55 C50 119.9(6) . . ?
C102 C101 C106 118.8(6) . . ?
C102 C101 P21 122.0(5) . . ?
C106 C101 P21 118.5(5) . . ?
C101 C102 C103 120.7(6) . . ?
C102 C103 C104 119.7(6) . . ?
C103 C104 C105 119.5(6) . . ?
C106 C105 C104 119.9(7) . . ?
C105 C106 C101 121.4(7) . . ?
C112 C107 C108 119.5(5) . . ?
C112 C107 P21 118.9(4) . . ?
C108 C107 P21 121.5(4) . . ?
C109 C108 C107 121.8(6) . . ?
C108 C109 C110 119.1(7) . . ?
C109 C110 C111 119.6(6) . . ?
C112 C111 C110 120.0(6) . . ?
C107 C112 C111 119.9(6) . . ?
P22 C113 P21 111.8(3) . . ?
C119 C114 C115 119.3(6) . . ?
C119 C114 P22 118.2(5) . . ?
C115 C114 P22 122.3(5) . . ?
C114 C115 C116 120.0(6) . . ?
C117 C116 C115 120.1(6) . . ?
C116 C117 C118 121.5(6) . . ?
C117 C118 C119 118.4(6) . . ?
C114 C119 C118 120.7(6) . . ?
C121 C120 C125 119.0(6) . . ?
C121 C120 P22 120.8(5) . . ?
C125 C120 P22 120.0(5) . . ?
C120 C121 C122 119.8(6) . . ?
C123 C122 C121 120.1(7) . . ?
C124 C123 C122 120.6(7) . . ?
C123 C124 C125 120.0(7) . . ?
C120 C125 C124 120.4(7) . . ?
C152 C151 C156 120.6(5) . . ?
C152 C151 P31 121.0(5) . . ?
C156 C151 P31 118.4(4) . . ?
C151 C152 C153 121.3(6) . . ?
C152 C153 C154 119.3(7) . . ?
C155 C154 C153 118.8(6) . . ?
C154 C155 C156 120.8(6) . . ?
C155 C156 C151 119.1(6) . . ?
C158 C157 C162 120.3(5) . . ?
C158 C157 P31 118.5(4) . . ?
C162 C157 P31 121.0(4) . . ?
C157 C158 C159 120.0(6) . . ?
C158 C159 C160 120.4(6) . . ?
C161 C160 C159 119.8(6) . . ?
C160 C161 C162 120.0(6) . . ?
C157 C162 C161 119.3(6) . . ?
P32 C163 P31 111.1(3) . . ?
C169 C164 C165 118.7(5) . . ?
C169 C164 P32 116.2(4) . . ?
C165 C164 P32 124.8(4) . . ?
C164 C165 C166 120.9(6) . . ?
C167 C166 C165 119.7(6) . . ?
C168 C167 C166 119.5(6) . . ?
C169 C168 C167 120.0(7) . . ?
C164 C169 C168 121.1(6) . . ?
C171 C170 C175 119.4(5) . . ?
C171 C170 P32 118.5(4) . . ?
C175 C170 P32 121.9(4) . . ?
C170 C171 C172 120.3(5) . . ?
C171 C172 C173 117.8(6) . . ?
C174 C173 C172 121.7(6) . . ?
C173 C174 C175 120.4(6) . . ?
C174 C175 C170 120.3(5) . . ?
N100 C500 C501 175.7(7) . . ?
C503 C501 C502 120.4(5) . . ?
C503 C501 C500 119.8(5) . . ?
C502 C501 C500 119.8(5) . . ?
C542 C502 C501 118.8(5) . . ?
C501 C503 C541 119.7(5) . . ?
N200 C510 C511 177.5(7) . . ?
C512 C511 C513 119.2(5) . . ?
C512 C511 C510 120.4(5) . . ?
C513 C511 C510 120.4(5) . . ?
C514 C512 C511 119.9(5) . . ?
C515 C513 C511 120.8(5) . . ?
C512 C514 C516 120.9(5) . . ?
C513 C515 C516 119.8(5) . . ?
C514 C516 C515 119.4(5) . . ?
C514 C516 C517 120.2(5) . . ?
C515 C516 C517 120.3(5) . . ?
C521 C517 C518 122.6(5) . . ?
C521 C517 C516 119.1(5) . . ?
C518 C517 C516 117.9(5) . . ?
N604 C518 C517 120.4(5) . . ?
N604 C518 C519 106.3(5) . . ?
C517 C518 C519 133.0(5) . . ?
C520 C519 C518 108.1(5) . . ?
C519 C520 C531 106.4(5) . . ?
C517 C521 N601 125.8(5) . . ?
C517 C521 C522 126.6(5) . . ?
N601 C521 C522 107.5(5) . . ?
C523 C522 C521 108.6(5) . . ?
C522 C523 C524 104.8(5) . . ?
N601 C524 C523 112.6(5) . . ?
N602 C530 C532 109.5(5) . . ?
N602 C530 C531 111.5(5) . . ?
C532 C530 C531 138.9(5) . . ?
N604 C531 C520 109.9(5) . . ?
N604 C531 C530 111.7(5) . . ?
C520 C531 C530 138.3(5) . . ?
C533 C532 C530 106.4(5) . . ?
C532 C533 C534 108.1(5) . . ?
N602 C534 C535 118.9(5) . 2_565 ?
N602 C534 C533 107.4(5) . . ?
C535 C534 C533 133.7(5) 2_565 . ?
C534 C535 C537 123.8(5) 2_565 . ?
C534 C535 C536 119.3(5) 2_565 . ?
C537 C535 C536 116.8(5) . . ?
C541 C536 C542 120.2(5) . . ?
C541 C536 C535 118.4(5) . . ?
C542 C536 C535 121.4(5) . . ?
N603 C537 C535 123.6(5) 2_565 . ?
N603 C537 C538 108.6(5) 2_565 . ?
C535 C537 C538 126.9(5) . . ?
C539 C538 C537 107.8(5) . . ?
C538 C539 C540 106.6(5) . . ?
N603 C540 C539 111.3(6) 2_565 . ?
C536 C541 C503 120.8(5) . . ?
C502 C542 C536 120.1(5) . . ?
N66 C564 C781 109.7(6) . . ?
N201 C620 C621 179.0(7) . . ?
C622 C621 C623 121.3(5) . . ?
C622 C621 C620 119.3(5) . . ?
C623 C621 C620 119.4(5) . . ?
C624 C622 C621 119.0(6) . . ?
C621 C623 C625 119.2(5) . . ?
C622 C624 C639 121.8(6) . . ?
C639 C625 C623 119.4(5) . . ?
C627 C626 C631 123.0(5) . . ?
C627 C626 C639 120.8(5) . . ?
C631 C626 C639 116.1(5) . . ?
C626 C627 N700 125.1(5) . . ?
C626 C627 C628 125.5(6) . . ?
N700 C627 C628 108.4(5) . . ?
C629 C628 C627 107.8(6) . . ?
C628 C629 C630 106.9(6) . . ?
N700 C630 C629 111.2(6) . . ?
N701 C631 C626 119.5(5) . . ?
N701 C631 C632 108.9(5) . . ?
C626 C631 C632 131.6(5) . . ?
C633 C632 C631 107.1(5) . . ?
C632 C633 C634 105.3(5) . . ?
N701 C634 C635 112.5(5) . . ?
N701 C634 C633 110.7(5) . . ?
C635 C634 C633 136.7(5) . . ?
N702 C635 C636 109.2(5) . . ?
N702 C635 C634 110.8(5) . . ?
C636 C635 C634 139.8(5) . . ?
C637 C636 C635 107.0(5) . . ?
C636 C637 C638 108.2(5) . . ?
N702 C638 C650 118.3(5) . . ?
N702 C638 C637 107.8(5) . . ?
C650 C638 C637 133.9(5) . . ?
C625 C639 C624 119.4(5) . . ?
C625 C639 C626 118.7(5) . . ?
C624 C639 C626 122.0(5) . . ?
C651 C650 C638 125.2(5) . . ?
C651 C650 C660 119.9(5) . . ?
C638 C650 C660 114.7(5) . . ?
C650 C651 C652 127.7(5) . . ?
C650 C651 N703 122.7(5) . . ?
C652 C651 N703 108.1(5) . . ?
C653 C652 C651 108.0(6) . . ?
C652 C653 C654 106.8(6) . . ?
N703 C654 C653 111.4(6) . . ?
C662 C660 C661 117.5(5) . . ?
C662 C660 C650 121.2(5) . . ?
C661 C660 C650 121.3(5) . . ?
C664 C661 C660 120.8(6) . . ?
C663 C662 C660 122.1(6) . . ?
C662 C663 C665 119.2(6) . . ?
C661 C664 C665 120.0(5) . . ?
C664 C665 C663 120.2(5) . . ?
C664 C665 C666 119.9(5) . . ?
C663 C665 C666 119.9(6) . . ?
N53 C666 C665 179.2(8) . . ?
C703 C700 C741 118.9(5) . . ?
N301 C740 C741 177.2(7) . . ?
C702 C741 C700 121.0(5) . . ?
C702 C741 C740 120.7(6) . . ?
C700 C741 C740 118.2(5) . . ?
C704 C702 C741 119.8(6) . . ?
C700 C703 C705 121.3(6) . . ?
C702 C704 C705 120.2(6) . . ?
C704 C705 C703 118.7(5) . . ?
C704 C705 C706 122.0(5) . . ?
C703 C705 C706 119.2(5) . . ?
C707 C706 C711 123.5(5) . . ?
C707 C706 C705 117.8(5) . . ?
C711 C706 C705 118.7(5) . . ?
C706 C707 N251 124.7(5) . . ?
C706 C707 C708 126.5(5) . . ?
N251 C707 C708 108.0(5) . . ?
C709 C708 C707 107.4(6) . . ?
C708 C709 C710 106.1(6) . . ?
N251 C710 C709 113.1(5) . . ?
N250 C711 C706 119.5(5) . . ?
N250 C711 C712 108.4(5) . . ?
C706 C711 C712 132.1(5) . . ?
C713 C712 C711 107.9(5) . . ?
C712 C713 C714 105.6(5) . . ?
N250 C714 C713 110.0(5) . . ?
N250 C714 C715 112.5(5) . . ?
C713 C714 C715 137.5(5) . . ?
N253 C715 C727 111.2(4) . . ?
N253 C715 C714 109.7(4) . . ?
C727 C715 C714 138.8(5) . . ?
C727 C720 C721 108.1(5) . . ?
N253 C721 C722 119.0(5) . . ?
N253 C721 C720 108.1(5) . . ?
C722 C721 C720 132.9(5) . . ?
C721 C722 C723 123.4(5) . . ?
C721 C722 C728 116.7(5) . . ?
C723 C722 C728 119.9(5) . . ?
N252 C723 C722 124.4(5) . . ?
N252 C723 C724 109.1(6) . . ?
C722 C723 C724 125.3(5) . . ?
C725 C724 C723 106.8(5) . . ?
C724 C725 C726 105.8(6) . . ?
N252 C726 C725 112.3(6) . . ?
C720 C727 C715 105.9(5) . . ?
C730 C728 C729 118.8(5) . . ?
C730 C728 C722 120.2(5) . . ?
C729 C728 C722 120.8(5) . . ?
C731 C729 C728 120.0(6) . . ?
C732 C730 C728 121.8(6) . . ?
C729 C731 C733 119.3(6) . . ?
C730 C732 C733 119.6(7) . . ?
C732 C733 C731 120.3(6) . . ?
C732 C733 C734 119.7(7) . . ?
C731 C733 C734 120.0(6) . . ?
N54 C734 C733 174.7(9) . . ?
N300 C750 C751 177.9(6) . . ?
C753 C751 C752 120.3(5) . . ?
C753 C751 C750 120.1(5) . . ?
C752 C751 C750 119.7(5) . . ?
C754 C752 C751 118.7(6) . . ?
C756 C753 C751 120.3(6) . . ?
C752 C754 C755 121.4(6) . . ?
C756 C755 C754 118.4(5) . . ?
C756 C755 C784 121.9(5) . . ?
C754 C755 C784 119.7(5) . . ?
C753 C756 C755 120.9(6) . . ?
N400 C757 C758 176.2(7) . . ?
C759 C758 C760 119.8(5) . . ?
C759 C758 C757 118.2(5) . . ?
C760 C758 C757 122.0(5) . . ?
C762 C759 C758 120.5(5) . . ?
C761 C760 C758 120.0(5) . . ?
C760 C761 C763 120.3(5) . 2_666 ?
C759 C762 C763 119.6(5) . 2_666 ?
C761 C763 C762 119.8(5) 2_666 2_666 ?
C761 C763 C793 121.6(5) 2_666 . ?
C762 C763 C793 118.6(5) 2_666 . ?
C782 C781 C564 107.2(6) . . ?
C781 C782 C783 107.3(6) . . ?
N66 C783 C784 125.6(5) . . ?
N66 C783 C782 109.3(5) . . ?
C784 C783 C782 124.7(6) . . ?
C785 C784 C783 121.4(5) . . ?
C785 C784 C755 117.3(5) . . ?
C783 C784 C755 121.0(5) . . ?
N67 C785 C784 120.7(5) . . ?
N67 C785 C786 107.3(5) . . ?
C784 C785 C786 131.6(5) . . ?
C787 C786 C785 108.2(5) . . ?
C786 C787 C788 105.7(5) . . ?
N67 C788 C787 109.8(5) . . ?
N67 C788 C789 111.9(5) . . ?
C787 C788 C789 138.3(5) . . ?
N68 C789 C790 111.1(5) . . ?
N68 C789 C788 110.3(5) . . ?
C790 C789 C788 138.4(5) . . ?
C791 C790 C789 105.4(5) . . ?
C790 C791 C792 108.4(5) . . ?
N68 C792 C793 119.6(5) . . ?
N68 C792 C791 108.0(5) . . ?
C793 C792 C791 132.4(5) . . ?
C794 C793 C792 123.0(5) . . ?
C794 C793 C763 118.3(5) . . ?
C792 C793 C763 118.5(5) . . ?
C793 C794 N69 124.2(5) . . ?
C793 C794 C795 126.8(5) . . ?
N69 C794 C795 107.6(5) . . ?
C796 C795 C794 107.8(6) . . ?
C795 C796 C797 106.7(6) . . ?
N69 C797 C796 110.1(5) . . ?
N100 Cu1 P11 117.31(15) . . ?
N100 Cu1 P1 106.48(15) . . ?
P11 Cu1 P1 132.41(6) . . ?
N200 Cu2 N201 98.7(2) . . ?
N200 Cu2 P2 110.83(14) . . ?
N201 Cu2 P2 100.25(14) . . ?
N200 Cu2 P12 109.41(14) . . ?
N201 Cu2 P12 99.94(14) . . ?
P2 Cu2 P12 131.11(6) . . ?
N300 Cu3 N301 98.1(2) . . ?
N300 Cu3 P31 110.27(14) . . ?
N301 Cu3 P31 97.10(15) . . ?
N300 Cu3 P21 106.86(15) . . ?
N301 Cu3 P21 98.41(15) . . ?
P31 Cu3 P21 137.00(6) . . ?
N400 Cu4 P32 111.16(14) . . ?
N400 Cu4 P22 108.57(14) . . ?
P32 Cu4 P22 136.34(6) . . ?
C564 N66 C783 106.3(5) . . ?
C564 N66 Ni6 126.1(4) . . ?
C783 N66 Ni6 127.2(4) . . ?
C788 N67 C785 108.9(4) . . ?
C788 N67 Ni6 117.2(4) . . ?
C785 N67 Ni6 133.8(4) . . ?
C789 N68 C792 107.0(5) . . ?
C789 N68 Ni6 118.0(4) . . ?
C792 N68 Ni6 134.1(4) . . ?
C797 N69 C794 107.7(5) . . ?
C797 N69 Ni6 125.6(4) . . ?
C794 N69 Ni6 126.6(4) . . ?
C500 N100 Cu1 167.7(5) . . ?
C510 N200 Cu2 170.3(5) . . ?
C620 N201 Cu2 173.6(5) . . ?
C714 N250 C711 108.2(4) . . ?
C714 N250 Ni2 117.3(4) . . ?
C711 N250 Ni2 134.5(4) . . ?
C710 N251 C707 105.3(5) . . ?
C710 N251 Ni2 127.9(4) . . ?
C707 N251 Ni2 126.5(4) . . ?
C726 N252 C723 105.8(5) . . ?
C726 N252 Ni2 127.8(4) . . ?
C723 N252 Ni2 126.2(4) . . ?
C715 N253 C721 106.6(4) . . ?
C715 N253 Ni2 118.8(4) . . ?
C721 N253 Ni2 133.7(4) . . ?
C750 N300 Cu3 165.6(5) . . ?
C740 N301 Cu3 174.7(5) . . ?
C757 N400 Cu4 171.5(5) . . ?
C524 N601 C521 106.4(4) . . ?
C524 N601 Ni3 127.6(4) . . ?
C521 N601 Ni3 125.8(4) . . ?
C530 N602 C534 108.6(4) . . ?
C530 N602 Ni3 117.5(3) . . ?
C534 N602 Ni3 133.3(4) . . ?
C540 N603 C537 105.6(5) 2_565 2_565 ?
C540 N603 Ni3 126.0(4) 2_565 . ?
C537 N603 Ni3 127.5(4) 2_565 . ?
C531 N604 C518 109.3(4) . . ?
C531 N604 Ni3 117.6(4) . . ?
C518 N604 Ni3 132.8(4) . . ?
C630 N700 C627 105.6(5) . . ?
C630 N700 Ni1 126.2(4) . . ?
C627 N700 Ni1 127.3(4) . . ?
C634 N701 C631 107.9(5) . . ?
C634 N701 Ni1 117.2(4) . . ?
C631 N701 Ni1 134.9(4) . . ?
C635 N702 C638 107.7(5) . . ?
C635 N702 Ni1 117.5(4) . . ?
C638 N702 Ni1 134.4(4) . . ?
C654 N703 C651 105.7(5) . . ?
C654 N703 Ni1 126.1(4) . . ?
C651 N703 Ni1 127.8(4) . . ?
N702 Ni1 N701 81.9(2) . . ?
N702 Ni1 N703 89.2(2) . . ?
N701 Ni1 N703 167.8(2) . . ?
N702 Ni1 N700 168.47(19) . . ?
N701 Ni1 N700 89.4(2) . . ?
N703 Ni1 N700 100.4(2) . . ?
N253 Ni2 N250 81.6(2) . . ?
N253 Ni2 N251 169.4(2) . . ?
N250 Ni2 N251 90.22(19) . . ?
N253 Ni2 N252 89.6(2) . . ?
N250 Ni2 N252 167.6(2) . . ?
N251 Ni2 N252 99.4(2) . . ?
N602 Ni3 N604 81.5(2) . . ?
N602 Ni3 N603 89.83(19) . . ?
N604 Ni3 N603 166.6(2) . . ?
N602 Ni3 N601 167.6(2) . . ?
N604 Ni3 N601 90.45(19) . . ?
N603 Ni3 N601 99.66(19) . . ?
N68 Ni6 N67 82.3(2) . . ?
N68 Ni6 N66 168.2(2) . . ?
N67 Ni6 N66 89.9(2) . . ?
N68 Ni6 N69 89.4(2) . . ?
N67 Ni6 N69 167.49(19) . . ?
N66 Ni6 N69 99.7(2) . . ?
C7 P1 C1 103.9(3) . . ?
C7 P1 C13 105.2(2) . . ?
C1 P1 C13 106.7(2) . . ?
C7 P1 Cu1 119.38(19) . . ?
C1 P1 Cu1 109.32(18) . . ?
C13 P1 Cu1 111.45(17) . . ?
C20 P2 C14 103.4(3) . . ?
C20 P2 C13 104.8(2) . . ?
C14 P2 C13 104.0(2) . . ?
C20 P2 Cu2 118.57(18) . . ?
C14 P2 Cu2 106.87(18) . . ?
C13 P2 Cu2 117.35(17) . . ?
C37 P11 C31 104.6(2) . . ?
C37 P11 C43 104.0(3) . . ?
C31 P11 C43 104.1(2) . . ?
C37 P11 Cu1 117.68(17) . . ?
C31 P11 Cu1 111.32(17) . . ?
C43 P11 Cu1 113.87(17) . . ?
C44 P12 C43 107.4(2) . . ?
C44 P12 C50 101.3(2) . . ?
C43 P12 C50 102.0(2) . . ?
C44 P12 Cu2 113.96(17) . . ?
C43 P12 Cu2 114.96(18) . . ?
C50 P12 Cu2 115.76(16) . . ?
C101 P21 C107 105.6(3) . . ?
C101 P21 C113 105.5(3) . . ?
C107 P21 C113 101.8(2) . . ?
C101 P21 Cu3 103.95(17) . . ?
C107 P21 Cu3 122.95(17) . . ?
C113 P21 Cu3 115.61(17) . . ?
C114 P22 C113 106.8(3) . . ?
C114 P22 C120 103.5(3) . . ?
C113 P22 C120 104.8(3) . . ?
C114 P22 Cu4 118.22(19) . . ?
C113 P22 Cu4 111.40(17) . . ?
C120 P22 Cu4 111.13(18) . . ?
C157 P31 C163 106.9(3) . . ?
C157 P31 C151 102.2(3) . . ?
C163 P31 C151 103.2(2) . . ?
C157 P31 Cu3 112.58(19) . . ?
C163 P31 Cu3 115.00(16) . . ?
C151 P31 Cu3 115.68(18) . . ?
C170 P32 C164 103.5(3) . . ?
C170 P32 C163 102.9(2) . . ?
C164 P32 C163 105.8(3) . . ?
C170 P32 Cu4 117.33(19) . . ?
C164 P32 Cu4 108.97(18) . . ?
C163 P32 Cu4 117.01(17) . . ?
F100 P100 F105 91.5(3) . . ?
F100 P100 F103 91.0(3) . . ?
F105 P100 F103 91.4(3) . . ?
F100 P100 F102 89.4(3) . . ?
F105 P100 F102 179.1(3) . . ?
F103 P100 F102 88.5(3) . . ?
F100 P100 F101 90.0(3) . . ?
F105 P100 F101 89.7(3) . . ?
F103 P100 F101 178.5(3) . . ?
F102 P100 F101 90.4(3) . . ?
F100 P100 F104 177.3(4) . . ?
F105 P100 F104 91.2(3) . . ?
F103 P100 F104 89.4(3) . . ?
F102 P100 F104 87.9(3) . . ?
F101 P100 F104 89.5(3) . . ?
F404 P103 F405 90.6(3) . . ?
F404 P103 F400 92.1(3) . . ?
F405 P103 F400 89.5(3) . . ?
F404 P103 F401 178.7(4) . . ?
F405 P103 F401 90.7(3) . . ?
F400 P103 F401 88.4(3) . . ?
F404 P103 F402 89.7(3) . . ?
F405 P103 F402 179.4(4) . . ?
F400 P103 F402 91.0(3) . . ?
F401 P103 F402 89.0(3) . . ?
F404 P103 F403 89.1(2) . . ?
F405 P103 F403 89.4(3) . . ?
F400 P103 F403 178.4(3) . . ?
F401 P103 F403 90.5(2) . . ?
F402 P103 F403 90.1(3) . . ?
F203 P101 F205 91.6(9) . . ?
F203 P101 F201 90.4(5) . . ?
F205 P101 F201 93.0(6) . . ?
F203 P101 F200 88.6(6) . . ?
F205 P101 F200 179.8(9) . . ?
F201 P101 F200 87.0(5) . . ?
F203 P101 F204 91.7(5) . . ?
F205 P101 F204 92.7(6) . . ?
F201 P101 F204 173.9(5) . . ?
F200 P101 F204 87.3(5) . . ?
F203 P101 F202 171.1(7) . . ?
F205 P101 F202 97.3(9) . . ?
F201 P101 F202 89.2(5) . . ?
F200 P101 F202 82.6(6) . . ?
F204 P101 F202 87.8(5) . . ?
F305 P102 F301 94.0(10) . . ?
F305 P102 F303 91.1(11) . . ?
F301 P102 F303 174.8(11) . . ?
F305 P102 F300 91.2(7) . . ?
F301 P102 F300 90.2(6) . . ?
F303 P102 F300 90.5(7) . . ?
F305 P102 F302 91.7(7) . . ?
F301 P102 F302 89.6(4) . . ?
F303 P102 F302 89.4(6) . . ?
F300 P102 F302 177.2(7) . . ?
F305 P102 F304 179.5(8) . . ?
F301 P102 F304 86.4(4) . . ?
F303 P102 F304 88.5(10) . . ?
F300 P102 F304 88.6(5) . . ?
F302 P102 F304 88.6(6) . . ?

loop_
_geom_bond_atom_site_label_1
_geom_bond_atom_site_label_2
_geom_bond_distance
_geom_bond_site_symmetry_2
_geom_bond_publ_flag
C1 C2 1.396(9) . ?
C1 C6 1.399(9) . ?
C1 P1 1.830(6) . ?
C2 C3 1.367(11) . ?
C3 C4 1.311(14) . ?
C4 C5 1.380(13) . ?
C5 C6 1.409(9) . ?
C7 C12 1.355(9) . ?
C7 C8 1.379(9) . ?
C7 P1 1.821(6) . ?
C8 C9 1.371(10) . ?
C9 C10 1.349(11) . ?
C10 C11 1.379(11) . ?
C11 C12 1.397(10) . ?
C13 P1 1.839(5) . ?
C13 P2 1.844(5) . ?
C14 C15 1.374(8) . ?
C14 C19 1.397(8) . ?
C14 P2 1.822(6) . ?
C15 C16 1.374(10) . ?
C16 C17 1.461(13) . ?
C17 C18 1.323(12) . ?
C18 C19 1.390(9) . ?
C20 C21 1.399(8) . ?
C20 C25 1.410(8) . ?
C20 P2 1.803(6) . ?
C21 C22 1.370(9) . ?
C22 C23 1.365(11) . ?
C23 C24 1.386(11) . ?
C24 C25 1.391(9) . ?
C31 C36 1.380(9) . ?
C31 C32 1.411(8) . ?
C31 P11 1.822(5) . ?
C32 C33 1.386(8) . ?
C33 C34 1.345(9) . ?
C34 C35 1.378(10) . ?
C35 C36 1.395(9) . ?
C37 C38 1.395(7) . ?
C37 C42 1.400(7) . ?
C37 P11 1.811(6) . ?
C38 C39 1.378(8) . ?
C39 C40 1.361(9) . ?
C40 C41 1.381(9) . ?
C41 C42 1.396(8) . ?
C43 P12 1.824(5) . ?
C43 P11 1.829(5) . ?
C44 C45 1.404(7) . ?
C44 C49 1.416(7) . ?
C44 P12 1.817(5) . ?
C45 C46 1.378(8) . ?
C46 C47 1.391(9) . ?
C47 C48 1.402(9) . ?
C48 C49 1.361(9) . ?
C50 C51 1.384(8) . ?
C50 C55 1.394(8) . ?
C50 P12 1.836(5) . ?
C51 C52 1.382(9) . ?
C52 C53 1.391(11) . ?
C53 C54 1.374(10) . ?
C54 C55 1.365(9) . ?
C101 C102 1.382(8) . ?
C101 C106 1.389(9) . ?
C101 P21 1.831(6) . ?
C102 C103 1.384(9) . ?
C103 C104 1.393(10) . ?
C104 C105 1.393(11) . ?
C105 C106 1.360(9) . ?
C107 C112 1.373(8) . ?
C107 C108 1.386(8) . ?
C107 P21 1.834(6) . ?
C108 C109 1.378(9) . ?
C109 C110 1.382(11) . ?
C110 C111 1.413(10) . ?
C111 C112 1.388(9) . ?
C113 P22 1.825(5) . ?
C113 P21 1.850(5) . ?
C114 C119 1.386(9) . ?
C114 C115 1.389(8) . ?
C114 P22 1.810(6) . ?
C115 C116 1.396(9) . ?
C116 C117 1.360(10) . ?
C117 C118 1.383(10) . ?
C118 C119 1.409(10) . ?
C120 C121 1.380(9) . ?
C120 C125 1.382(9) . ?
C120 P22 1.826(6) . ?
C121 C122 1.405(9) . ?
C122 C123 1.368(12) . ?
C123 C124 1.351(11) . ?
C124 C125 1.403(9) . ?
C151 C152 1.341(8) . ?
C151 C156 1.395(8) . ?
C151 P31 1.856(5) . ?
C152 C153 1.377(9) . ?
C153 C154 1.410(10) . ?
C154 C155 1.379(11) . ?
C155 C156 1.381(9) . ?
C157 C158 1.379(8) . ?
C157 C162 1.400(8) . ?
C157 P31 1.828(5) . ?
C158 C159 1.383(8) . ?
C159 C160 1.393(10) . ?
C160 C161 1.384(10) . ?
C161 C162 1.400(9) . ?
C163 P32 1.829(5) . ?
C163 P31 1.836(5) . ?
C164 C169 1.381(8) . ?
C164 C165 1.383(8) . ?
C164 P32 1.811(5) . ?
C165 C166 1.392(8) . ?
C166 C167 1.386(10) . ?
C167 C168 1.385(11) . ?
C168 C169 1.384(9) . ?
C170 C171 1.402(8) . ?
C170 C175 1.404(8) . ?
C170 P32 1.806(5) . ?
C171 C172 1.405(8) . ?
C172 C173 1.410(9) . ?
C173 C174 1.368(9) . ?
C174 C175 1.371(8) . ?
C500 N100 1.116(7) . ?
C500 C501 1.433(8) . ?
C501 C503 1.390(9) . ?
C501 C502 1.422(8) . ?
C502 C542 1.401(8) . ?
C503 C541 1.396(8) . ?
C510 N200 1.155(7) . ?
C510 C511 1.429(8) . ?
C511 C512 1.389(8) . ?
C511 C513 1.399(9) . ?
C512 C514 1.383(8) . ?
C513 C515 1.381(8) . ?
C514 C516 1.391(8) . ?
C515 C516 1.392(8) . ?
C516 C517 1.496(7) . ?
C517 C521 1.395(8) . ?
C517 C518 1.405(8) . ?
C518 N604 1.373(7) . ?
C518 C519 1.433(8) . ?
C519 C520 1.366(8) . ?
C520 C531 1.407(7) . ?
C521 N601 1.404(7) . ?
C521 C522 1.424(8) . ?
C522 C523 1.366(8) . ?
C523 C524 1.419(8) . ?
C524 N601 1.321(7) . ?
C530 N602 1.345(7) . ?
C530 C532 1.415(8) . ?
C530 C531 1.435(7) . ?
C531 N604 1.333(7) . ?
C532 C533 1.389(8) . ?
C533 C534 1.406(8) . ?
C534 N602 1.396(7) . ?
C534 C535 1.397(8) 2_565 ?
C535 C534 1.397(8) 2_565 ?
C535 C537 1.408(8) . ?
C535 C536 1.501(7) . ?
C536 C541 1.380(8) . ?
C536 C542 1.403(8) . ?
C537 N603 1.403(7) 2_565 ?
C537 C538 1.411(8) . ?
C538 C539 1.365(9) . ?
C539 C540 1.402(8) . ?
C540 N603 1.354(7) 2_565 ?
C564 N66 1.348(8) . ?
C564 C781 1.423(9) . ?
C620 N201 1.171(7) . ?
C620 C621 1.433(8) . ?
C621 C622 1.394(8) . ?
C621 C623 1.398(8) . ?
C622 C624 1.357(9) . ?
C623 C625 1.402(8) . ?
C624 C639 1.403(8) . ?
C625 C639 1.401(8) . ?
C626 C627 1.386(8) . ?
C626 C631 1.413(8) . ?
C626 C639 1.498(8) . ?
C627 N700 1.391(8) . ?
C627 C628 1.425(9) . ?
C628 C629 1.348(10) . ?
C629 C630 1.401(10) . ?
C630 N700 1.359(8) . ?
C631 N701 1.361(7) . ?
C631 C632 1.450(8) . ?
C632 C633 1.385(8) . ?
C633 C634 1.442(7) . ?
C634 N701 1.351(7) . ?
C634 C635 1.427(8) . ?
C635 N702 1.368(7) . ?
C635 C636 1.423(8) . ?
C636 C637 1.360(8) . ?
C637 C638 1.425(8) . ?
C638 N702 1.383(7) . ?
C638 C650 1.409(8) . ?
C650 C651 1.385(8) . ?
C650 C660 1.501(8) . ?
C651 C652 1.410(8) . ?
C651 N703 1.418(8) . ?
C652 C653 1.362(10) . ?
C653 C654 1.405(9) . ?
C654 N703 1.345(7) . ?
C660 C662 1.394(8) . ?
C660 C661 1.414(8) . ?
C661 C664 1.368(8) . ?
C662 C663 1.364(9) . ?
C663 C665 1.395(9) . ?
C664 C665 1.389(9) . ?
C665 C666 1.472(8) . ?
C666 N53 1.118(9) . ?
C700 C703 1.364(8) . ?
C700 C741 1.397(9) . ?
C740 N301 1.181(7) . ?
C740 C741 1.424(7) . ?
C741 C702 1.389(9) . ?
C702 C704 1.387(8) . ?
C703 C705 1.419(8) . ?
C704 C705 1.393(9) . ?
C705 C706 1.467(8) . ?
C706 C707 1.394(8) . ?
C706 C711 1.398(8) . ?
C707 N251 1.407(7) . ?
C707 C708 1.443(8) . ?
C708 C709 1.366(9) . ?
C709 C710 1.401(9) . ?
C710 N251 1.342(7) . ?
C711 N250 1.361(7) . ?
C711 C712 1.429(8) . ?
C712 C713 1.359(8) . ?
C713 C714 1.440(7) . ?
C714 N250 1.337(7) . ?
C714 C715 1.443(7) . ?
C715 N253 1.353(7) . ?
C715 C727 1.405(8) . ?
C720 C727 1.361(8) . ?
C720 C721 1.426(8) . ?
C721 N253 1.377(7) . ?
C721 C722 1.398(8) . ?
C722 C723 1.404(9) . ?
C722 C728 1.492(8) . ?
C723 N252 1.388(7) . ?
C723 C724 1.428(9) . ?
C724 C725 1.374(10) . ?
C725 C726 1.413(9) . ?
C726 N252 1.334(8) . ?
C728 C730 1.407(9) . ?
C728 C729 1.417(8) . ?
C729 C731 1.380(8) . ?
C730 C732 1.346(9) . ?
C731 C733 1.416(10) . ?
C732 C733 1.403(9) . ?
C733 C734 1.434(9) . ?
C734 N54 1.155(10) . ?
C750 N300 1.154(7) . ?
C750 C751 1.436(8) . ?
C751 C753 1.387(9) . ?
C751 C752 1.389(8) . ?
C752 C754 1.380(8) . ?
C753 C756 1.370(9) . ?
C754 C755 1.404(8) . ?
C755 C756 1.379(8) . ?
C755 C784 1.491(8) . ?
C757 N400 1.159(8) . ?
C757 C758 1.424(8) . ?
C758 C759 1.395(8) . ?
C758 C760 1.402(8) . ?
C759 C762 1.381(8) . ?
C760 C761 1.376(8) . ?
C761 C763 1.400(8) 2_666 ?
C762 C763 1.405(8) 2_666 ?
C763 C761 1.400(8) 2_666 ?
C763 C762 1.405(8) 2_666 ?
C763 C793 1.491(8) . ?
C781 C782 1.334(10) . ?
C782 C783 1.415(8) . ?
C783 N66 1.369(8) . ?
C783 C784 1.414(8) . ?
C784 C785 1.413(8) . ?
C785 N67 1.355(7) . ?
C785 C786 1.428(8) . ?
C786 C787 1.369(9) . ?
C787 C788 1.414(8) . ?
C788 N67 1.346(7) . ?
C788 C789 1.448(8) . ?
C789 N68 1.360(7) . ?
C789 C790 1.412(8) . ?
C790 C791 1.369(8) . ?
C791 C792 1.430(8) . ?
C792 N68 1.373(7) . ?
C792 C793 1.404(7) . ?
C793 C794 1.395(8) . ?
C794 N69 1.399(7) . ?
C794 C795 1.414(8) . ?
C795 C796 1.378(10) . ?
C796 C797 1.410(9) . ?
C797 N69 1.347(8) . ?
Cu1 N100 1.993(5) . ?
Cu1 P11 2.2240(14) . ?
Cu1 P1 2.2393(15) . ?
Cu2 N200 2.021(5) . ?
Cu2 N201 2.066(5) . ?
Cu2 P2 2.2678(15) . ?
Cu2 P12 2.2773(14) . ?
Cu3 N300 2.037(5) . ?
Cu3 N301 2.039(5) . ?
Cu3 P31 2.2581(15) . ?
Cu3 P21 2.2604(14) . ?
Cu4 N400 1.970(5) . ?
Cu4 P32 2.2300(14) . ?
Cu4 P22 2.2394(14) . ?
F100 P100 1.573(5) . ?
F101 P100 1.602(4) . ?
F102 P100 1.600(5) . ?
F103 P100 1.589(4) . ?
F104 P100 1.619(5) . ?
F105 P100 1.580(6) . ?
N66 Ni6 1.902(5) . ?
N67 Ni6 1.850(4) . ?
N68 Ni6 1.836(4) . ?
N69 Ni6 1.906(5) . ?
N250 Ni2 1.853(4) . ?
N251 Ni2 1.890(5) . ?
N252 Ni2 1.897(5) . ?
N253 Ni2 1.839(4) . ?
N601 Ni3 1.905(5) . ?
N602 Ni3 1.851(4) . ?
N603 C540 1.354(7) 2_565 ?
N603 C537 1.403(7) 2_565 ?
N603 Ni3 1.893(5) . ?
N604 Ni3 1.861(4) . ?
N700 Ni1 1.907(5) . ?
N701 Ni1 1.856(4) . ?
N702 Ni1 1.854(5) . ?
N703 Ni1 1.903(5) . ?
F400 P103 1.583(4) . ?
F401 P103 1.590(5) . ?
F402 P103 1.598(5) . ?
F403 P103 1.601(4) . ?
F404 P103 1.577(5) . ?
F405 P103 1.583(5) . ?
F200 P101 1.585(9) . ?
F201 P101 1.578(7) . ?
F202 P101 1.621(10) . ?
F203 P101 1.521(8) . ?
F204 P101 1.589(7) . ?
F205 P101 1.532(9) . ?
F300 P102 1.553(8) . ?
F301 P102 1.540(8) . ?
F302 P102 1.582(8) . ?
F303 P102 1.540(15) . ?
F304 P102 1.643(10) . ?
F305 P102 1.483(12) . ?
